data_2215342
loop_
_publ_author_name
'Xia, Hai-Tao'
'Liu, Yu-Fen'
'Wang, Da-Qi'
'Chen, Liang'

_publ_section_title
;
 Hexakis(\m-naphthalene-1-acetato)bis[(1,10-phenanthroline)praseodymium(III)]
 <i>N</i>,<i>N</i>-dimethylformamide solvate
;
_journal_coeditor_code AT2404
_journal_issue 10
_journal_name_full 'Acta Crystallographica Section E'
_journal_page_first m2610
_journal_page_last m2611
_journal_paper_doi 10.1107/S160053680704682X
_journal_volume 63
_journal_year 2007
_chemical_formula_iupac '[Pr2 (C12 H9 O2)6 (C12 H8 N2)2] , C3 H7 N O'
_chemical_formula_moiety 'C96 H70 N4 O12 Pr2 , C3 H7 N O'
_chemical_formula_sum 'C99 H77 N5 O13 Pr2'
_chemical_formula_weight 1826.48
_chemical_melting_point 549
_chemical_name_systematic
;
Hexakis(\m-naphthalene-1-acetato)bis[(1,10-phenanthroline)praseodymium(III)]
<i>N</i>,<i>N</i>-dimethylformamide solvate
;
_space_group_IT_number 2
_symmetry_cell_setting triclinic
_symmetry_space_group_name_Hall '-P 1'
_symmetry_space_group_name_H-M 'P -1'
_atom_sites_solution_hydrogens geom
_atom_sites_solution_primary direct
_atom_sites_solution_secondary difmap
_audit_creation_method SHELXL97
_cell_angle_alpha 66.336(2)
_cell_angle_beta 81.554(2)
_cell_angle_gamma 85.998(3)
_cell_formula_units_Z 2
_cell_length_a 13.0204(12)
_cell_length_b 17.1379(19)
_cell_length_c 20.417(3)
_cell_measurement_reflns_used 7370
_cell_measurement_temperature 298(2)
_cell_measurement_theta_max 28.002
_cell_measurement_theta_min 2.182
_cell_volume 4127.3(9)
_computing_cell_refinement 'SMART (Siemens, 1996)'
_computing_data_collection 'SMART (Siemens, 1996)'
_computing_data_reduction 'SAINT (Siemens, 1996)'
_computing_molecular_graphics 'SHELXTL (Sheldrick, 1997b)'
_computing_publication_material 'SHELXTL (Sheldrick, 1997b)'
_computing_structure_refinement 'SHELXL97 (Sheldrick, 1997a)'
_computing_structure_solution 'SHELXS97 (Sheldrick, 1997a)'
_diffrn_ambient_temperature 298(2)
_diffrn_measured_fraction_theta_full 0.985
_diffrn_measured_fraction_theta_max 0.985
_diffrn_measurement_device_type 'Siemens SMART 1000 CCD area-detector'
_diffrn_measurement_method '\f and \w'
_diffrn_radiation_monochromator graphite
_diffrn_radiation_source 'fine-focus sealed tube'
_diffrn_radiation_type MoK\a
_diffrn_radiation_wavelength 0.71073
_diffrn_reflns_av_R_equivalents 0.0226
_diffrn_reflns_av_sigmaI/netI 0.0547
_diffrn_reflns_limit_h_max 15
_diffrn_reflns_limit_h_min -15
_diffrn_reflns_limit_k_max 20
_diffrn_reflns_limit_k_min -20
_diffrn_reflns_limit_l_max 10
_diffrn_reflns_limit_l_min -24
_diffrn_reflns_number 21619
_diffrn_reflns_theta_full 25.01
_diffrn_reflns_theta_max 25.01
_diffrn_reflns_theta_min 1.33
_diffrn_standards_decay_% 0
_diffrn_standards_interval_count 0
_diffrn_standards_interval_time 0
_diffrn_standards_number 0
_exptl_absorpt_coefficient_mu 1.236
_exptl_absorpt_correction_T_max 0.7727
_exptl_absorpt_correction_T_min 0.5826
_exptl_absorpt_correction_type multi-scan
_exptl_absorpt_process_details '(SADABS; Sheldrick, 1996)'
_exptl_crystal_colour colourless
_exptl_crystal_density_diffrn 1.470
_exptl_crystal_density_method 'not measured'
_exptl_crystal_description block
_exptl_crystal_F_000 1856
_exptl_crystal_size_max 0.49
_exptl_crystal_size_mid 0.45
_exptl_crystal_size_min 0.22
_refine_diff_density_max 1.562
_refine_diff_density_min -0.752
_refine_ls_extinction_method none
_refine_ls_goodness_of_fit_ref 1.079
_refine_ls_hydrogen_treatment constr
_refine_ls_matrix_type full
_refine_ls_number_parameters 1174
_refine_ls_number_reflns 14351
_refine_ls_number_restraints 0
_refine_ls_restrained_S_all 1.079
_refine_ls_R_factor_all 0.0756
_refine_ls_R_factor_gt 0.0403
_refine_ls_shift/su_max 0.001
_refine_ls_shift/su_mean 0.000
_refine_ls_structure_factor_coef Fsqd
_refine_ls_weighting_details 'calc w = 1/[\s^2^(Fo^2^)+(0.0262P)^2^+6.9332P] where P=(Fo^2^+2Fc^2^)/3'
_refine_ls_weighting_scheme calc
_refine_ls_wR_factor_gt 0.0786
_refine_ls_wR_factor_ref 0.1004
_reflns_number_gt 9934
_reflns_number_total 14351
_reflns_threshold_expression I>2\s(I)
_cod_data_source_file at2404.cif
_cod_data_source_block I
_cod_original_cell_volume 4127.2(8)
_cod_database_code 2215342
_cod_database_fobs_code 2215342

loop_
_symmetry_equiv_pos_as_xyz
'x, y, z'
'-x, -y, -z'

loop_
_atom_site_type_symbol
_atom_site_label
_atom_site_fract_x
_atom_site_fract_y
_atom_site_fract_z
_atom_site_U_iso_or_equiv
_atom_site_adp_type
_atom_site_calc_flag
_atom_site_refinement_flags
_atom_site_occupancy
_atom_site_disorder_assembly
_atom_site_disorder_group
Pr Pr1 0.12209(2) 0.995948(16) 0.050714(15) 0.03165(9) Uani d . 1 . .
Pr Pr2 0.61837(2) 0.479311(17) 0.559170(16) 0.03783(9) Uani d . 1 . .
N N1 0.3126(3) 1.0448(2) 0.0495(2) 0.0357(10) Uani d . 1 . .
N N2 0.2593(3) 0.8769(2) 0.1157(2) 0.0393(10) Uani d . 1 . .
N N3 0.7446(3) 0.3471(3) 0.6218(2) 0.0468(12) Uani d . 1 . .
N N4 0.8110(3) 0.5107(3) 0.5657(2) 0.0432(11) Uani d . 1 . .
N N5 0.1828(6) 0.6340(5) 0.8451(4) 0.099(2) Uani d . 1 . .
O O1 0.0207(3) 0.8661(2) 0.1040(2) 0.0484(10) Uani d . 1 . .
O O2 -0.1304(3) 0.8736(2) 0.06167(19) 0.0413(9) Uani d . 1 . .
O O3 0.0595(2) 0.9601(2) -0.05013(19) 0.0415(9) Uani d . 1 . .
O O4 0.2236(3) 0.9351(2) -0.0366(2) 0.0455(9) Uani d . 1 . .
O O5 0.1096(3) 1.1156(2) 0.0882(2) 0.0443(9) Uani d . 1 . .
O O6 0.1111(3) 0.9911(2) 0.17795(19) 0.0497(10) Uani d . 1 . .
O O7 0.6377(3) 0.6161(2) 0.4558(2) 0.0515(10) Uani d . 1 A .
O O8 0.4972(3) 0.6407(2) 0.3992(2) 0.0556(11) Uani d . 1 . .
O O9 0.5565(3) 0.4583(2) 0.44969(19) 0.0449(9) Uani d . 1 . .
O O10 0.7190(3) 0.4295(3) 0.4650(2) 0.0589(11) Uani d . 1 . .
O O11 0.6152(3) 0.5839(2) 0.6199(2) 0.0491(10) Uani d . 1 . .
O O12 0.5853(3) 0.4502(2) 0.6906(2) 0.0561(10) Uani d . 1 . .
O O13 0.0657(6) 0.7409(4) 0.8256(4) 0.138(3) Uani d . 1 . .
C C1 -0.0614(4) 0.8342(3) 0.0990(3) 0.0403(13) Uani d . 1 . .
C C2 -0.0705(4) 0.7390(3) 0.1442(3) 0.0557(17) Uani d . 1 . .
H H2A -0.0168 0.7102 0.1235 0.067 Uiso calc R 1 . .
H H2B -0.0552 0.7286 0.1921 0.067 Uiso calc R 1 . .
C C3 -0.1725(4) 0.6973(3) 0.1523(4) 0.0511(16) Uani d . 1 . .
C C4 -0.2372(5) 0.6764(3) 0.2155(4) 0.0630(19) Uani d . 1 . .
H H4 -0.2177 0.6882 0.2526 0.076 Uiso calc R 1 . .
C C5 -0.3339(5) 0.6369(4) 0.2258(5) 0.080(2) Uani d . 1 . .
H H5 -0.3779 0.6235 0.2690 0.096 Uiso calc R 1 . .
C C6 -0.3611(6) 0.6190(4) 0.1723(5) 0.077(2) Uani d . 1 . .
H H6 -0.4243 0.5929 0.1792 0.093 Uiso calc R 1 . .
C C7 -0.2979(5) 0.6383(4) 0.1073(5) 0.068(2) Uani d . 1 . .
C C8 -0.2007(5) 0.6772(3) 0.0963(4) 0.0567(17) Uani d . 1 . .
C C9 -0.1370(6) 0.6946(4) 0.0303(4) 0.073(2) Uani d . 1 . .
H H9 -0.0733 0.7205 0.0221 0.088 Uiso calc R 1 . .
C C10 -0.1679(8) 0.6738(5) -0.0228(5) 0.094(3) Uani d . 1 . .
H H10 -0.1245 0.6843 -0.0658 0.112 Uiso calc R 1 . .
C C11 -0.2634(8) 0.6374(5) -0.0114(6) 0.101(3) Uani d . 1 . .
H H11 -0.2850 0.6258 -0.0480 0.121 Uiso calc R 1 . .
C C12 -0.3264(7) 0.6181(4) 0.0513(6) 0.091(3) Uani d . 1 . .
H H12 -0.3891 0.5914 0.0582 0.110 Uiso calc R 1 . .
C C13 0.1470(4) 0.9284(3) -0.0640(3) 0.0352(12) Uani d . 1 . .
C C14 0.1551(4) 0.8837(4) -0.1148(3) 0.0525(15) Uani d . 1 . .
H H14A 0.0974 0.8449 -0.1000 0.063 Uiso calc R 1 . .
H H14B 0.1470 0.9261 -0.1626 0.063 Uiso calc R 1 . .
C C15 0.2532(5) 0.8346(4) -0.1201(3) 0.0540(16) Uani d . 1 . .
C C16 0.3254(5) 0.8645(4) -0.1791(4) 0.074(2) Uani d . 1 . .
H H16 0.3132 0.9159 -0.2168 0.088 Uiso calc R 1 . .
C C17 0.4196(6) 0.8186(5) -0.1847(5) 0.092(3) Uani d . 1 . .
H H17 0.4679 0.8396 -0.2259 0.110 Uiso calc R 1 . .
C C18 0.4380(7) 0.7460(6) -0.1308(5) 0.094(3) Uani d . 1 . .
H H18 0.5009 0.7179 -0.1346 0.113 Uiso calc R 1 . .
C C19 0.3683(6) 0.7100(5) -0.0695(5) 0.078(2) Uani d . 1 . .
C C20 0.2743(5) 0.7559(4) -0.0639(4) 0.0601(17) Uani d . 1 . .
C C21 0.2015(6) 0.7193(5) -0.0014(4) 0.083(2) Uani d . 1 . .
H H21 0.1407 0.7491 0.0042 0.100 Uiso calc R 1 . .
C C22 0.2188(8) 0.6414(6) 0.0507(5) 0.115(3) Uani d . 1 . .
H H22 0.1688 0.6168 0.0903 0.138 Uiso calc R 1 . .
C C23 0.3133(9) 0.5987(6) 0.0437(6) 0.121(3) Uani d . 1 . .
H H23 0.3250 0.5459 0.0798 0.145 Uiso calc R 1 . .
C C24 0.3866(8) 0.6307(6) -0.0124(6) 0.105(3) Uani d . 1 . .
H H24 0.4492 0.6015 -0.0142 0.126 Uiso calc R 1 . .
C C25 0.1147(4) 1.0706(3) 0.1537(3) 0.0412(13) Uani d . 1 . .
C C26 0.1283(5) 1.1189(4) 0.1990(3) 0.0603(17) Uani d . 1 . .
H H26A 0.1867 1.1566 0.1753 0.072 Uiso calc R 1 . .
H H26B 0.0671 1.1546 0.1990 0.072 Uiso calc R 1 . .
C C27 0.1455(5) 1.0692(4) 0.2756(3) 0.0552(16) Uani d . 1 . .
C C28 0.0668(6) 1.0653(5) 0.3276(4) 0.078(2) Uani d . 1 . .
H H28 0.0036 1.0915 0.3147 0.094 Uiso calc R 1 . .
C C29 0.0780(7) 1.0229(5) 0.4002(4) 0.100(3) Uani d . 1 . .
H H29 0.0219 1.0197 0.4351 0.120 Uiso calc R 1 . .
C C30 0.1702(7) 0.9862(5) 0.4208(4) 0.096(3) Uani d . 1 . .
H H30 0.1767 0.9584 0.4696 0.115 Uiso calc R 1 . .
C C31 0.2567(6) 0.9898(4) 0.3686(4) 0.0705(19) Uani d . 1 . .
C C32 0.2429(5) 1.0310(3) 0.2948(3) 0.0527(15) Uani d . 1 . .
C C33 0.3289(5) 1.0341(4) 0.2432(4) 0.0626(17) Uani d . 1 . .
H H33 0.3220 1.0604 0.1944 0.075 Uiso calc R 1 . .
C C34 0.4221(6) 0.9989(4) 0.2640(4) 0.080(2) Uani d . 1 . .
H H34 0.4779 1.0013 0.2292 0.095 Uiso calc R 1 . .
C C35 0.4345(6) 0.9597(5) 0.3363(5) 0.085(2) Uani d . 1 . .
H H35 0.4987 0.9365 0.3497 0.102 Uiso calc R 1 . .
C C36 0.3542(7) 0.9549(5) 0.3873(4) 0.085(2) Uani d . 1 . .
H H36 0.3634 0.9279 0.4357 0.102 Uiso calc R 1 . .
C C37 0.3381(4) 1.1259(3) 0.0189(3) 0.0455(14) Uani d . 1 . .
H H37 0.2880 1.1657 -0.0026 0.055 Uiso calc R 1 . .
C C38 0.4362(4) 1.1552(4) 0.0170(3) 0.0529(15) Uani d . 1 . .
H H38 0.4508 1.2130 -0.0054 0.063 Uiso calc R 1 . .
C C39 0.5104(4) 1.0977(3) 0.0484(3) 0.0493(15) Uani d . 1 . .
H H39 0.5763 1.1160 0.0477 0.059 Uiso calc R 1 . .
C C40 0.4867(4) 1.0112(3) 0.0818(3) 0.0407(13) Uani d . 1 . .
C C41 0.3850(4) 0.9869(3) 0.0815(3) 0.0351(12) Uani d . 1 . .
C C42 0.3580(4) 0.8988(3) 0.1164(3) 0.0361(12) Uani d . 1 . .
C C43 0.4328(4) 0.8383(3) 0.1496(3) 0.0459(14) Uani d . 1 . .
C C44 0.4026(5) 0.7529(4) 0.1819(3) 0.0629(18) Uani d . 1 . .
H H44 0.4493 0.7108 0.2052 0.075 Uiso calc R 1 . .
C C45 0.3067(5) 0.7315(4) 0.1795(4) 0.068(2) Uani d . 1 . .
H H45 0.2871 0.6746 0.1997 0.082 Uiso calc R 1 . .
C C46 0.2364(4) 0.7955(3) 0.1462(3) 0.0555(16) Uani d . 1 . .
H H46 0.1697 0.7798 0.1456 0.067 Uiso calc R 1 . .
C C47 0.5607(4) 0.9471(4) 0.1153(3) 0.0513(15) Uani d . 1 . .
H H47 0.6278 0.9628 0.1151 0.062 Uiso calc R 1 . .
C C48 0.5351(4) 0.8657(4) 0.1467(3) 0.0540(16) Uani d . 1 . .
H H48 0.5851 0.8253 0.1675 0.065 Uiso calc R 1 . .
C C49 0.5690(5) 0.6637(3) 0.4221(4) 0.0569(17) Uani d . 1 . .
C C50 0.5590(13) 0.7485(10) 0.4309(9) 0.056(4) Uani d P 0.565(17) A 1
H H50A 0.5266 0.7895 0.3908 0.067 Uiso calc PR 0.565(17) A 1
H H50B 0.5118 0.7405 0.4745 0.067 Uiso calc PR 0.565(17) A 1
C C51 0.6573(11) 0.7879(7) 0.4350(10) 0.066(5) Uani d P 0.565(17) A 1
C C52 0.678(2) 0.786(2) 0.501(2) 0.073(7) Uani d P 0.565(17) A 1
H H52 0.6326 0.7588 0.5423 0.088 Uiso calc PR 0.565(17) A 1
C C53 0.767(4) 0.823(3) 0.504(3) 0.086(9) Uani d P 0.565(17) A 1
H H53 0.7814 0.8219 0.5477 0.103 Uiso calc PR 0.565(17) A 1
C C54 0.8356(18) 0.8634(11) 0.4415(13) 0.082(6) Uani d P 0.565(17) A 1
H H54 0.8953 0.8887 0.4437 0.098 Uiso calc PR 0.565(17) A 1
C C55 0.81(2) 0.87(3) 0.38(4) 0.07(4) Uani d P 0.565(17) A 1
C C56 0.726(3) 0.8280(19) 0.373(2) 0.070(9) Uani d P 0.565(17) A 1
C C57 0.705(10) 0.830(7) 0.307(5) 0.07(2) Uani d P 0.565(17) A 1
H H57 0.6450 0.8051 0.3049 0.089 Uiso calc PR 0.565(17) A 1
C C58 0.773(6) 0.870(4) 0.245(4) 0.082(11) Uani d P 0.565(17) A 1
H H58 0.7589 0.8719 0.2009 0.098 Uiso calc PR 0.565(17) A 1
C C59 0.862(2) 0.9081(12) 0.2480(15) 0.076(5) Uani d P 0.565(17) A 1
H H59 0.9077 0.9349 0.2063 0.091 Uiso calc PR 0.565(17) A 1
C C60 0.883(6) 0.906(5) 0.314(5) 0.079(15) Uani d P 0.565(17) A 1
H H60 0.9426 0.9310 0.3158 0.095 Uiso calc PR 0.565(17) A 1
C C50' 0.5756(18) 0.7602(14) 0.3866(15) 0.076(7) Uani d P 0.435(17) A 2
H H50C 0.5431 0.7782 0.3430 0.091 Uiso calc PR 0.435(17) A 2
H H50D 0.5322 0.7820 0.4186 0.091 Uiso calc PR 0.435(17) A 2
C C51' 0.678(2) 0.8062(15) 0.366(2) 0.063(8) Uani d P 0.435(17) A 2
C C52' 0.701(12) 0.839(9) 0.291(7) 0.071(17) Uani d P 0.435(17) A 2
H H52' 0.6569 0.8301 0.2636 0.085 Uiso calc PR 0.435(17) A 2
C C53' 0.791(8) 0.887(5) 0.258(5) 0.084(19) Uani d P 0.435(17) A 2
H H53' 0.8063 0.9090 0.2085 0.101 Uiso calc PR 0.435(17) A 2
C C54' 0.857(7) 0.901(7) 0.300(7) 0.08(2) Uani d P 0.435(17) A 2
H H54' 0.9168 0.9323 0.2780 0.095 Uiso calc PR 0.435(17) A 2
C C55' 0.83(3) 0.87(4) 0.37(5) 0.07(4) Uani d P 0.435(17) A 2
C C56' 0.744(3) 0.820(2) 0.4078(18) 0.065(10) Uani d P 0.435(17) A 2
C C57' 0.721(3) 0.787(3) 0.482(2) 0.071(9) Uani d P 0.435(17) A 2
H H57' 0.6608 0.7553 0.5045 0.085 Uiso calc PR 0.435(17) A 2
C C58' 0.787(5) 0.801(4) 0.524(3) 0.082(11) Uani d P 0.435(17) A 2
H H58' 0.7713 0.7786 0.5741 0.099 Uiso calc PR 0.435(17) A 2
C C59' 0.8764(18) 0.8481(12) 0.4911(14) 0.085(7) Uani d P 0.435(17) A 2
H H59' 0.9207 0.8575 0.5190 0.102 Uiso calc PR 0.435(17) A 2
C C60' 0.900(2) 0.8814(13) 0.4164(15) 0.085(8) Uani d P 0.435(17) A 2
H H60' 0.9596 0.9131 0.3943 0.102 Uiso calc PR 0.435(17) A 2
C C61 0.6451(4) 0.4323(3) 0.4321(3) 0.0463(14) Uani d . 1 . .
C C62 0.6600(5) 0.4080(4) 0.3675(3) 0.0651(18) Uani d . 1 . .
H H62A 0.5921 0.4019 0.3561 0.078 Uiso calc R 1 . .
H H62B 0.6943 0.4546 0.3265 0.078 Uiso calc R 1 . .
C C63 0.7217(6) 0.3276(4) 0.3764(4) 0.0670(18) Uani d . 1 . .
C C64 0.8262(6) 0.3303(5) 0.3708(4) 0.087(2) Uani d . 1 . .
H H64 0.8570 0.3815 0.3621 0.104 Uiso calc R 1 . .
C C65 0.8903(7) 0.2583(7) 0.3776(5) 0.107(3) Uani d . 1 . .
H H65 0.9620 0.2621 0.3741 0.129 Uiso calc R 1 . .
C C66 0.8471(8) 0.1848(6) 0.3891(5) 0.104(3) Uani d . 1 . .
H H66 0.8894 0.1370 0.3953 0.125 Uiso calc R 1 . .
C C67 0.7403(8) 0.1776(5) 0.3919(4) 0.086(2) Uani d . 1 . .
C C68 0.6755(7) 0.2490(5) 0.3873(4) 0.076(2) Uani d . 1 . .
C C69 0.5687(8) 0.2395(6) 0.3915(5) 0.103(3) Uani d . 1 . .
H H69 0.5237 0.2850 0.3885 0.124 Uiso calc R 1 . .
C C70 0.5295(9) 0.1619(7) 0.4000(5) 0.123(3) Uani d . 1 . .
H H70 0.4584 0.1565 0.4022 0.148 Uiso calc R 1 . .
C C71 0.5936(11) 0.0935(7) 0.4051(6) 0.131(4) Uani d . 1 . .
H H71 0.5647 0.0420 0.4126 0.157 Uiso calc R 1 . .
C C72 0.6962(10) 0.0987(6) 0.3997(5) 0.115(3) Uani d . 1 . .
H H72 0.7388 0.0524 0.4008 0.138 Uiso calc R 1 . .
C C73 0.5973(4) 0.5263(4) 0.6812(3) 0.0436(13) Uani d . 1 . .
C C74 0.5883(5) 0.5483(4) 0.7469(3) 0.0586(16) Uani d . 1 . .
H H74A 0.5219 0.5765 0.7508 0.070 Uiso calc R 1 . .
H H74B 0.5884 0.4957 0.7895 0.070 Uiso calc R 1 . .
C C75 0.6728(5) 0.6044(4) 0.7460(3) 0.0579(16) Uani d . 1 . .
C C76 0.6530(6) 0.6847(4) 0.7422(4) 0.079(2) Uani d . 1 . .
H H76 0.5858 0.7066 0.7378 0.095 Uiso calc R 1 . .
C C77 0.7314(7) 0.7362(5) 0.7448(5) 0.096(3) Uani d . 1 . .
H H77 0.7165 0.7917 0.7405 0.115 Uiso calc R 1 . .
C C78 0.8276(7) 0.7036(5) 0.7533(4) 0.093(3) Uani d . 1 . .
H H78 0.8781 0.7373 0.7565 0.111 Uiso calc R 1 . .
C C79 0.8557(6) 0.6214(4) 0.7578(4) 0.073(2) Uani d . 1 . .
C C80 0.7764(5) 0.5717(4) 0.7524(3) 0.0566(16) Uani d . 1 . .
C C81 0.8067(5) 0.4909(4) 0.7536(3) 0.0586(16) Uani d . 1 . .
H H81 0.7573 0.4576 0.7487 0.070 Uiso calc R 1 . .
C C82 0.9048(6) 0.4590(5) 0.7616(4) 0.075(2) Uani d . 1 . .
H H82 0.9215 0.4055 0.7614 0.090 Uiso calc R 1 . .
C C83 0.9794(6) 0.5064(6) 0.7700(4) 0.090(2) Uani d . 1 . .
H H83 1.0458 0.4838 0.7774 0.108 Uiso calc R 1 . .
C C84 0.9566(6) 0.5845(5) 0.7674(4) 0.086(2) Uani d . 1 . .
H H84 1.0083 0.6160 0.7721 0.103 Uiso calc R 1 . .
C C85 0.7135(5) 0.2679(4) 0.6493(4) 0.0624(18) Uani d . 1 . .
H H85 0.6451 0.2578 0.6472 0.075 Uiso calc R 1 . .
C C86 0.7772(5) 0.1976(4) 0.6817(4) 0.073(2) Uani d . 1 . .
H H86 0.7514 0.1426 0.7009 0.088 Uiso calc R 1 . .
C C87 0.8769(5) 0.2113(4) 0.6845(4) 0.0696(19) Uani d . 1 . .
H H87 0.9204 0.1654 0.7058 0.083 Uiso calc R 1 . .
C C88 0.9150(4) 0.2937(4) 0.6555(3) 0.0558(16) Uani d . 1 . .
C C89 0.8441(4) 0.3610(3) 0.6246(3) 0.0457(14) Uani d . 1 . .
C C90 0.8805(4) 0.4468(3) 0.5951(3) 0.0455(14) Uani d . 1 . .
C C91 0.9848(4) 0.4636(4) 0.5956(3) 0.0495(14) Uani d . 1 . .
C C92 1.0153(5) 0.5487(4) 0.5667(3) 0.0596(17) Uani d . 1 . .
H H92 1.0838 0.5619 0.5658 0.072 Uiso calc R 1 . .
C C93 0.9452(5) 0.6123(4) 0.5399(3) 0.0590(17) Uani d . 1 . .
H H93 0.9643 0.6691 0.5218 0.071 Uiso calc R 1 . .
C C94 0.8437(4) 0.5901(4) 0.5403(3) 0.0536(16) Uani d . 1 . .
H H94 0.7963 0.6338 0.5215 0.064 Uiso calc R 1 . .
C C95 1.0201(5) 0.3140(4) 0.6553(3) 0.0650(18) Uani d . 1 . .
H H95 1.0663 0.2699 0.6759 0.078 Uiso calc R 1 . .
C C96 1.0533(5) 0.3934(4) 0.6267(3) 0.0609(17) Uani d . 1 . .
H H96 1.1225 0.4038 0.6267 0.073 Uiso calc R 1 . .
C C97 0.1487(8) 0.7123(6) 0.8099(5) 0.101(3) Uani d . 1 . .
H H97 0.1918 0.7480 0.7701 0.121 Uiso calc R 1 . .
C C98 0.1213(9) 0.5751(7) 0.9091(6) 0.147(4) Uani d . 1 . .
H H98A 0.0559 0.6013 0.9172 0.220 Uiso calc R 1 . .
H H98B 0.1579 0.5606 0.9500 0.220 Uiso calc R 1 . .
H H98C 0.1096 0.5243 0.9023 0.220 Uiso calc R 1 . .
C C99 0.2810(8) 0.6042(6) 0.8222(5) 0.138(4) Uani d . 1 . .
H H99A 0.3172 0.6505 0.7831 0.207 Uiso calc R 1 . .
H H99B 0.2704 0.5600 0.8064 0.207 Uiso calc R 1 . .
H H99C 0.3213 0.5821 0.8617 0.207 Uiso calc R 1 . .

loop_
_atom_site_aniso_label
_atom_site_aniso_U_11
_atom_site_aniso_U_22
_atom_site_aniso_U_33
_atom_site_aniso_U_12
_atom_site_aniso_U_13
_atom_site_aniso_U_23
Pr1 0.02479(16) 0.03391(15) 0.03961(18) -0.00079(11) -0.01051(12) -0.01585(13)
Pr2 0.02723(17) 0.03939(17) 0.0509(2) 0.00106(12) -0.01346(14) -0.01950(15)
N1 0.026(2) 0.036(2) 0.044(3) -0.0047(17) -0.0098(19) -0.013(2)
N2 0.035(2) 0.036(2) 0.047(3) -0.0018(18) -0.012(2) -0.015(2)
N3 0.038(3) 0.042(3) 0.062(3) 0.004(2) -0.016(2) -0.020(2)
N4 0.032(2) 0.047(3) 0.054(3) 0.000(2) -0.015(2) -0.021(2)
N5 0.124(6) 0.083(5) 0.109(6) 0.023(5) -0.051(5) -0.049(5)
O1 0.038(2) 0.043(2) 0.059(3) -0.0084(16) -0.0179(18) -0.0106(18)
O2 0.038(2) 0.0351(19) 0.048(2) -0.0036(15) -0.0131(18) -0.0108(17)
O3 0.026(2) 0.049(2) 0.057(2) 0.0024(15) -0.0086(17) -0.0282(19)
O4 0.029(2) 0.058(2) 0.061(3) 0.0034(16) -0.0105(18) -0.034(2)
O5 0.047(2) 0.040(2) 0.049(2) 0.0006(16) -0.0127(18) -0.0182(18)
O6 0.067(3) 0.037(2) 0.049(2) -0.0036(18) -0.010(2) -0.0204(18)
O7 0.038(2) 0.046(2) 0.069(3) -0.0053(17) -0.017(2) -0.018(2)
O8 0.050(2) 0.043(2) 0.073(3) -0.0067(18) -0.022(2) -0.015(2)
O9 0.032(2) 0.052(2) 0.059(3) 0.0064(16) -0.0128(18) -0.0296(19)
O10 0.035(2) 0.085(3) 0.069(3) 0.015(2) -0.017(2) -0.043(2)
O11 0.050(2) 0.046(2) 0.055(3) -0.0044(18) -0.007(2) -0.023(2)
O12 0.064(3) 0.049(2) 0.057(3) -0.0070(19) -0.009(2) -0.021(2)
O13 0.129(6) 0.125(5) 0.204(8) 0.056(4) -0.078(5) -0.101(5)
C1 0.033(3) 0.038(3) 0.048(3) -0.005(2) -0.005(3) -0.015(3)
C2 0.047(4) 0.041(3) 0.068(4) -0.007(3) -0.020(3) -0.005(3)
C3 0.037(3) 0.029(3) 0.075(5) -0.002(2) -0.016(3) -0.005(3)
C4 0.055(4) 0.041(3) 0.077(5) -0.001(3) -0.011(4) -0.006(3)
C5 0.054(5) 0.044(4) 0.109(7) 0.002(3) 0.013(4) -0.005(4)
C6 0.054(5) 0.044(4) 0.121(7) -0.010(3) -0.016(5) -0.016(4)
C7 0.062(5) 0.035(3) 0.102(6) -0.004(3) -0.034(4) -0.013(4)
C8 0.053(4) 0.029(3) 0.079(5) -0.001(3) -0.016(4) -0.009(3)
C9 0.080(5) 0.043(4) 0.087(6) -0.001(3) -0.020(5) -0.014(4)
C10 0.120(8) 0.060(5) 0.091(6) 0.006(5) -0.027(6) -0.016(4)
C11 0.128(9) 0.068(5) 0.111(8) 0.002(5) -0.051(7) -0.029(5)
C12 0.090(6) 0.054(4) 0.126(8) -0.006(4) -0.042(6) -0.022(5)
C13 0.030(3) 0.038(3) 0.042(3) 0.000(2) -0.005(2) -0.021(2)
C14 0.048(4) 0.061(4) 0.065(4) 0.008(3) -0.016(3) -0.040(3)
C15 0.054(4) 0.061(4) 0.063(4) 0.002(3) -0.007(3) -0.042(3)
C16 0.073(5) 0.067(4) 0.083(5) -0.002(4) 0.012(4) -0.040(4)
C17 0.077(6) 0.097(6) 0.104(7) -0.006(5) 0.024(5) -0.055(6)
C18 0.081(6) 0.098(6) 0.116(8) 0.016(5) -0.006(6) -0.058(6)
C19 0.084(6) 0.080(5) 0.086(6) 0.015(4) -0.027(5) -0.048(5)
C20 0.060(4) 0.068(4) 0.071(5) 0.008(3) -0.020(4) -0.044(4)
C21 0.095(6) 0.078(5) 0.074(5) 0.006(4) -0.007(5) -0.031(4)
C22 0.137(9) 0.113(7) 0.082(7) 0.009(7) -0.006(6) -0.030(6)
C23 0.141(10) 0.108(8) 0.102(8) 0.020(7) -0.034(7) -0.027(6)
C24 0.107(8) 0.099(7) 0.115(8) 0.028(6) -0.039(6) -0.045(6)
C25 0.036(3) 0.043(3) 0.052(4) 0.006(2) -0.012(3) -0.025(3)
C26 0.084(5) 0.050(3) 0.059(4) 0.009(3) -0.025(4) -0.030(3)
C27 0.073(5) 0.050(3) 0.052(4) 0.002(3) -0.013(3) -0.029(3)
C28 0.083(5) 0.089(5) 0.065(5) 0.012(4) -0.010(4) -0.035(4)
C29 0.099(7) 0.121(7) 0.067(6) 0.006(5) 0.001(5) -0.028(5)
C30 0.108(7) 0.108(6) 0.056(5) 0.010(5) -0.013(5) -0.017(4)
C31 0.081(5) 0.070(4) 0.061(5) 0.004(4) -0.017(4) -0.024(4)
C32 0.068(4) 0.043(3) 0.055(4) 0.000(3) -0.014(3) -0.026(3)
C33 0.072(5) 0.061(4) 0.061(4) 0.001(3) -0.014(4) -0.029(3)
C34 0.079(6) 0.077(5) 0.087(6) 0.004(4) -0.005(5) -0.040(5)
C35 0.083(6) 0.073(5) 0.103(7) 0.017(4) -0.035(5) -0.035(5)
C36 0.099(6) 0.082(5) 0.070(5) 0.011(5) -0.032(5) -0.020(4)
C37 0.040(3) 0.039(3) 0.055(4) -0.006(2) -0.007(3) -0.015(3)
C38 0.048(4) 0.044(3) 0.063(4) -0.014(3) -0.005(3) -0.016(3)
C39 0.034(3) 0.058(4) 0.060(4) -0.016(3) -0.008(3) -0.024(3)
C40 0.031(3) 0.049(3) 0.048(3) -0.002(2) -0.009(2) -0.024(3)
C41 0.030(3) 0.043(3) 0.038(3) 0.000(2) -0.008(2) -0.021(2)
C42 0.030(3) 0.040(3) 0.043(3) 0.005(2) -0.011(2) -0.019(2)
C43 0.037(3) 0.046(3) 0.052(4) 0.006(2) -0.009(3) -0.017(3)
C44 0.049(4) 0.050(4) 0.079(5) 0.016(3) -0.023(3) -0.011(3)
C45 0.058(4) 0.039(3) 0.095(5) 0.003(3) -0.021(4) -0.010(3)
C46 0.045(3) 0.038(3) 0.077(4) -0.004(3) -0.019(3) -0.012(3)
C47 0.028(3) 0.067(4) 0.064(4) 0.002(3) -0.016(3) -0.029(3)
C48 0.032(3) 0.062(4) 0.065(4) 0.014(3) -0.018(3) -0.020(3)
C49 0.047(4) 0.041(3) 0.081(5) -0.006(3) -0.011(3) -0.019(3)
C50 0.054(8) 0.044(8) 0.078(11) -0.001(6) -0.014(9) -0.031(9)
C51 0.063(10) 0.049(7) 0.091(14) 0.004(6) -0.014(8) -0.032(8)
C52 0.064(17) 0.058(9) 0.092(19) 0.001(12) -0.004(13) -0.026(11)
C53 0.09(2) 0.07(2) 0.10(3) 0.008(16) -0.020(16) -0.026(17)
C54 0.074(13) 0.061(10) 0.104(18) 0.007(9) -0.011(14) -0.027(11)
C55 0.06(9) 0.05(3) 0.10(4) 0.00(7) -0.02(9) -0.03(3)
C56 0.062(19) 0.051(12) 0.10(3) 0.009(11) -0.012(17) -0.029(16)
C57 0.07(2) 0.06(3) 0.09(4) 0.011(18) -0.03(3) -0.03(3)
C58 0.08(3) 0.06(2) 0.10(3) 0.011(17) -0.016(19) -0.030(15)
C59 0.067(14) 0.057(9) 0.098(16) 0.014(8) -0.020(12) -0.025(11)
C60 0.07(3) 0.055(13) 0.11(4) 0.009(18) -0.01(2) -0.022(19)
C50' 0.064(13) 0.056(11) 0.101(19) 0.002(9) -0.023(15) -0.021(15)
C51' 0.058(16) 0.047(13) 0.09(3) 0.007(10) -0.020(16) -0.026(14)
C52' 0.07(4) 0.05(2) 0.09(5) 0.01(2) -0.02(3) -0.02(3)
C53' 0.08(4) 0.06(3) 0.10(4) 0.01(3) -0.01(3) -0.024(19)
C54' 0.07(5) 0.06(2) 0.10(5) 0.01(3) -0.01(4) -0.02(3)
C55' 0.06(11) 0.05(3) 0.09(5) 0.00(8) -0.02(12) -0.03(3)
C56' 0.06(2) 0.048(14) 0.09(3) 0.001(13) -0.016(19) -0.031(18)
C57' 0.07(2) 0.055(13) 0.09(3) 0.009(18) -0.01(2) -0.033(17)
C58' 0.08(2) 0.06(3) 0.10(3) 0.016(18) -0.02(2) -0.03(2)
C59' 0.083(15) 0.068(12) 0.104(19) 0.010(11) -0.028(15) -0.030(12)
C60' 0.075(16) 0.062(12) 0.11(2) 0.006(11) -0.015(15) -0.024(13)
C61 0.034(3) 0.053(3) 0.060(4) 0.009(3) -0.015(3) -0.028(3)
C62 0.060(4) 0.082(5) 0.068(4) 0.023(3) -0.021(3) -0.044(4)
C63 0.071(5) 0.076(5) 0.069(5) 0.019(4) -0.015(4) -0.045(4)
C64 0.076(6) 0.102(6) 0.090(6) 0.017(5) -0.017(5) -0.047(5)
C65 0.089(7) 0.128(8) 0.101(7) 0.033(6) -0.020(5) -0.043(7)
C66 0.115(8) 0.104(7) 0.086(6) 0.050(6) -0.015(6) -0.037(6)
C67 0.114(7) 0.084(6) 0.072(5) 0.028(5) -0.024(5) -0.044(4)
C68 0.091(6) 0.084(5) 0.067(5) 0.020(4) -0.018(4) -0.044(4)
C69 0.108(8) 0.105(7) 0.098(7) -0.001(6) -0.022(6) -0.038(6)
C70 0.126(9) 0.119(8) 0.125(9) -0.016(7) -0.022(7) -0.043(7)
C71 0.161(12) 0.108(8) 0.123(9) -0.007(9) -0.028(9) -0.041(7)
C72 0.149(10) 0.098(7) 0.095(7) 0.024(7) -0.023(7) -0.039(6)
C73 0.035(3) 0.050(3) 0.055(4) -0.002(2) -0.011(3) -0.029(3)
C74 0.053(4) 0.072(4) 0.059(4) -0.004(3) -0.004(3) -0.035(3)
C75 0.065(4) 0.061(4) 0.062(4) -0.004(3) -0.010(3) -0.038(3)
C76 0.089(6) 0.075(5) 0.092(6) 0.005(4) -0.013(4) -0.053(4)
C77 0.116(8) 0.073(5) 0.126(8) -0.001(5) -0.025(6) -0.064(5)
C78 0.100(7) 0.088(6) 0.114(7) -0.018(5) -0.021(5) -0.058(5)
C79 0.080(5) 0.074(5) 0.081(5) -0.009(4) -0.019(4) -0.042(4)
C80 0.064(4) 0.058(4) 0.058(4) -0.015(3) -0.015(3) -0.030(3)
C81 0.060(4) 0.058(4) 0.063(4) -0.003(3) -0.014(3) -0.026(3)
C82 0.074(5) 0.076(5) 0.071(5) 0.004(4) -0.020(4) -0.023(4)
C83 0.076(6) 0.098(6) 0.093(6) 0.004(5) -0.024(5) -0.031(5)
C84 0.067(5) 0.103(6) 0.099(6) -0.021(5) -0.025(4) -0.043(5)
C85 0.051(4) 0.049(4) 0.085(5) 0.000(3) -0.024(3) -0.020(3)
C86 0.072(5) 0.044(4) 0.096(6) 0.010(3) -0.021(4) -0.017(4)
C87 0.066(5) 0.058(4) 0.077(5) 0.024(3) -0.026(4) -0.017(4)
C88 0.044(4) 0.061(4) 0.060(4) 0.017(3) -0.019(3) -0.020(3)
C89 0.038(3) 0.053(3) 0.052(4) 0.006(3) -0.015(3) -0.025(3)
C90 0.034(3) 0.057(3) 0.051(4) 0.006(3) -0.013(3) -0.025(3)
C91 0.037(3) 0.064(4) 0.053(4) 0.005(3) -0.016(3) -0.026(3)
C92 0.039(4) 0.080(5) 0.069(4) -0.009(3) -0.013(3) -0.036(4)
C93 0.048(4) 0.061(4) 0.072(4) -0.014(3) -0.009(3) -0.028(3)
C94 0.040(3) 0.052(3) 0.073(4) -0.005(3) -0.012(3) -0.026(3)
C95 0.049(4) 0.077(5) 0.066(4) 0.022(3) -0.028(3) -0.022(4)
C96 0.037(3) 0.084(5) 0.064(4) 0.011(3) -0.022(3) -0.028(4)
C97 0.112(8) 0.087(6) 0.138(8) 0.032(5) -0.067(7) -0.069(6)
C98 0.169(11) 0.124(9) 0.143(10) 0.008(8) -0.041(9) -0.043(8)
C99 0.169(11) 0.116(8) 0.147(10) 0.062(7) -0.057(8) -0.068(7)

loop_
_atom_type_symbol
_atom_type_description
_atom_type_scat_dispersion_real
_atom_type_scat_dispersion_imag
_atom_type_scat_source
C C 0.0033 0.0016 'International Tables Vol C Tables 4.2.6.8 and 6.1.1.4'
H H 0.0000 0.0000 'International Tables Vol C Tables 4.2.6.8 and 6.1.1.4'
N N 0.0061 0.0033 'International Tables Vol C Tables 4.2.6.8 and 6.1.1.4'
O O 0.0106 0.0060 'International Tables Vol C Tables 4.2.6.8 and 6.1.1.4'
Pr Pr -0.2180 2.8214 'International Tables Vol C Tables 4.2.6.8 and 6.1.1.4'

loop_
_geom_angle_atom_site_label_1
_geom_angle_atom_site_label_2
_geom_angle_atom_site_label_3
_geom_angle_site_symmetry_1
_geom_angle_site_symmetry_3
_geom_angle
O3 Pr1 O1 2_575 . 73.37(11)
O3 Pr1 O5 2_575 . 75.11(11)
O1 Pr1 O5 . . 127.67(12)
O3 Pr1 O2 2_575 2_575 78.62(11)
O1 Pr1 O2 . 2_575 136.26(12)
O5 Pr1 O2 . 2_575 74.03(12)
O3 Pr1 O6 2_575 . 88.75(12)
O1 Pr1 O6 . . 86.78(12)
O5 Pr1 O6 . . 51.83(11)
O2 Pr1 O6 2_575 . 125.81(11)
O3 Pr1 O4 2_575 . 124.74(11)
O1 Pr1 O4 . . 87.98(12)
O5 Pr1 O4 . . 144.27(11)
O2 Pr1 O4 2_575 . 81.08(11)
O6 Pr1 O4 . . 142.71(12)
O3 Pr1 O3 2_575 . 75.04(13)
O1 Pr1 O3 . . 69.56(12)
O5 Pr1 O3 . . 137.66(11)
O2 Pr1 O3 2_575 . 71.17(11)
O6 Pr1 O3 . . 154.20(11)
O4 Pr1 O3 . . 49.77(10)
O3 Pr1 N1 2_575 . 144.07(12)
O1 Pr1 N1 . . 138.19(12)
O5 Pr1 N1 . . 70.72(12)
O2 Pr1 N1 2_575 . 81.65(11)
O6 Pr1 N1 . . 78.89(12)
O4 Pr1 N1 . . 80.75(12)
O3 Pr1 N1 . . 125.68(12)
O3 Pr1 N2 2_575 . 146.30(12)
O1 Pr1 N2 . . 76.77(12)
O5 Pr1 N2 . . 112.92(12)
O2 Pr1 N2 2_575 . 134.88(12)
O6 Pr1 N2 . . 74.21(13)
O4 Pr1 N2 . . 68.65(12)
O3 Pr1 N2 . . 108.63(12)
N1 Pr1 N2 . . 61.59(12)
O3 Pr1 Pr1 2_575 2_575 39.15(8)
O1 Pr1 Pr1 . 2_575 66.31(8)
O5 Pr1 Pr1 . 2_575 109.10(8)
O2 Pr1 Pr1 2_575 2_575 70.70(8)
O6 Pr1 Pr1 . 2_575 125.11(9)
O4 Pr1 Pr1 . 2_575 85.62(8)
O3 Pr1 Pr1 . 2_575 35.88(7)
N1 Pr1 Pr1 . 2_575 150.75(9)
N2 Pr1 Pr1 . 2_575 135.52(9)
O8 Pr2 O7 2_666 . 135.71(12)
O8 Pr2 O9 2_666 2_666 74.77(12)
O7 Pr2 O9 . 2_666 74.62(12)
O8 Pr2 O12 2_666 . 80.13(13)
O7 Pr2 O12 . . 128.97(13)
O9 Pr2 O12 2_666 . 87.09(12)
O8 Pr2 O11 2_666 . 123.85(13)
O7 Pr2 O11 . . 77.91(13)
O9 Pr2 O11 2_666 . 76.21(12)
O12 Pr2 O11 . . 51.34(12)
O8 Pr2 O10 2_666 . 90.62(14)
O7 Pr2 O10 . . 80.59(13)
O9 Pr2 O10 2_666 . 123.64(12)
O12 Pr2 O10 . . 144.47(13)
O11 Pr2 O10 . . 145.05(13)
O8 Pr2 N4 2_666 . 139.13(13)
O7 Pr2 N4 . . 81.71(12)
O9 Pr2 N4 2_666 . 143.02(13)
O12 Pr2 N4 . . 86.18(13)
O11 Pr2 N4 . . 71.27(13)
O10 Pr2 N4 . . 78.64(13)
O8 Pr2 O9 2_666 . 68.76(12)
O7 Pr2 O9 . . 72.88(12)
O9 Pr2 O9 2_666 . 74.90(13)
O12 Pr2 O9 . . 147.08(12)
O11 Pr2 O9 . . 143.23(11)
O10 Pr2 O9 . . 49.45(11)
N4 Pr2 O9 . . 124.51(12)
O8 Pr2 N3 2_666 . 77.85(13)
O7 Pr2 N3 . . 135.74(13)
O9 Pr2 N3 2_666 . 149.46(12)
O12 Pr2 N3 . . 75.05(14)
O11 Pr2 N3 . . 109.13(13)
O10 Pr2 N3 . . 69.46(13)
N4 Pr2 N3 . . 61.41(13)
O9 Pr2 N3 . . 107.33(12)
O8 Pr2 Pr2 2_666 2_666 66.68(9)
O7 Pr2 Pr2 . 2_666 69.33(8)
O9 Pr2 Pr2 2_666 2_666 39.15(9)
O12 Pr2 Pr2 . 2_666 121.21(9)
O11 Pr2 Pr2 . 2_666 112.31(8)
O10 Pr2 Pr2 . 2_666 84.84(9)
N4 Pr2 Pr2 . 2_666 148.64(9)
O9 Pr2 Pr2 . 2_666 35.75(7)
N3 Pr2 Pr2 . 2_666 135.73(10)
C37 N1 C41 . . 118.4(4)
C37 N1 Pr1 . . 120.9(3)
C41 N1 Pr1 . . 120.7(3)
C46 N2 C42 . . 117.4(4)
C46 N2 Pr1 . . 122.0(3)
C42 N2 Pr1 . . 120.6(3)
C85 N3 C89 . . 117.6(5)
C85 N3 Pr2 . . 122.4(4)
C89 N3 Pr2 . . 120.0(3)
C94 N4 C90 . . 117.6(5)
C94 N4 Pr2 . . 120.4(3)
C90 N4 Pr2 . . 122.0(3)
C97 N5 C99 . . 121.7(9)
C97 N5 C98 . . 120.9(9)
C99 N5 C98 . . 117.5(8)
C1 O1 Pr1 . . 142.0(3)
C1 O2 Pr1 . 2_575 130.8(3)
C13 O3 Pr1 . 2_575 161.8(3)
C13 O3 Pr1 . . 93.1(3)
Pr1 O3 Pr1 2_575 . 104.96(13)
C13 O4 Pr1 . . 95.9(3)
C25 O5 Pr1 . . 95.4(3)
C25 O6 Pr1 . . 90.8(3)
C49 O7 Pr2 . . 129.0(3)
C49 O8 Pr2 . 2_666 137.3(4)
C61 O9 Pr2 . 2_666 160.7(4)
C61 O9 Pr2 . . 92.5(3)
Pr2 O9 Pr2 2_666 . 105.10(13)
C61 O10 Pr2 . . 97.0(3)
C73 O11 Pr2 . . 92.2(3)
C73 O12 Pr2 . . 94.3(3)
O2 C1 O1 . . 125.9(4)
O2 C1 C2 . . 120.5(4)
O1 C1 C2 . . 113.6(5)
C3 C2 C1 . . 117.9(4)
C3 C2 H2A . . 107.8
C1 C2 H2A . . 107.8
C3 C2 H2B . . 107.8
C1 C2 H2B . . 107.8
H2A C2 H2B . . 107.2
C4 C3 C8 . . 119.7(6)
C4 C3 C2 . . 119.0(6)
C8 C3 C2 . . 121.3(6)
C3 C4 C5 . . 121.1(7)
C3 C4 H4 . . 119.5
C5 C4 H4 . . 119.5
C6 C5 C4 . . 119.1(7)
C6 C5 H5 . . 120.4
C4 C5 H5 . . 120.4
C5 C6 C7 . . 122.0(7)
C5 C6 H6 . . 119.0
C7 C6 H6 . . 119.0
C6 C7 C8 . . 119.7(8)
C6 C7 C12 . . 121.8(7)
C8 C7 C12 . . 118.5(8)
C9 C8 C7 . . 118.6(7)
C9 C8 C3 . . 123.0(6)
C7 C8 C3 . . 118.4(7)
C10 C9 C8 . . 120.9(7)
C10 C9 H9 . . 119.5
C8 C9 H9 . . 119.5
C11 C10 C9 . . 119.5(9)
C11 C10 H10 . . 120.2
C9 C10 H10 . . 120.2
C12 C11 C10 . . 121.7(9)
C12 C11 H11 . . 119.1
C10 C11 H11 . . 119.1
C11 C12 C7 . . 120.7(8)
C11 C12 H12 . . 119.7
C7 C12 H12 . . 119.7
O4 C13 O3 . . 120.5(5)
O4 C13 C14 . . 121.4(5)
O3 C13 C14 . . 118.1(5)
C15 C14 C13 . . 116.5(5)
C15 C14 H14A . . 108.2
C13 C14 H14A . . 108.2
C15 C14 H14B . . 108.2
C13 C14 H14B . . 108.2
H14A C14 H14B . . 107.3
C16 C15 C20 . . 117.8(6)
C16 C15 C14 . . 120.7(6)
C20 C15 C14 . . 121.5(6)
C15 C16 C17 . . 121.3(7)
C15 C16 H16 . . 119.3
C17 C16 H16 . . 119.3
C18 C17 C16 . . 119.6(7)
C18 C17 H17 . . 120.2
C16 C17 H17 . . 120.2
C17 C18 C19 . . 123.1(8)
C17 C18 H18 . . 118.4
C19 C18 H18 . . 118.4
C18 C19 C20 . . 117.3(7)
C18 C19 C24 . . 123.2(8)
C20 C19 C24 . . 119.5(8)
C21 C20 C15 . . 121.2(6)
C21 C20 C19 . . 117.9(7)
C15 C20 C19 . . 120.9(6)
C22 C21 C20 . . 121.3(8)
C22 C21 H21 . . 119.4
C20 C21 H21 . . 119.4
C21 C22 C23 . . 119.0(9)
C21 C22 H22 . . 120.5
C23 C22 H22 . . 120.5
C24 C23 C22 . . 122.8(9)
C24 C23 H23 . . 118.6
C22 C23 H23 . . 118.6
C23 C24 C19 . . 119.4(9)
C23 C24 H24 . . 120.3
C19 C24 H24 . . 120.3
O6 C25 O5 . . 121.2(5)
O6 C25 C26 . . 123.4(5)
O5 C25 C26 . . 115.3(5)
C27 C26 C25 . . 118.1(5)
C27 C26 H26A . . 107.8
C25 C26 H26A . . 107.8
C27 C26 H26B . . 107.8
C25 C26 H26B . . 107.8
H26A C26 H26B . . 107.1
C28 C27 C32 . . 119.7(6)
C28 C27 C26 . . 118.0(6)
C32 C27 C26 . . 122.2(6)
C27 C28 C29 . . 121.4(7)
C27 C28 H28 . . 119.3
C29 C28 H28 . . 119.3
C30 C29 C28 . . 120.6(8)
C30 C29 H29 . . 119.7
C28 C29 H29 . . 119.7
C29 C30 C31 . . 120.7(7)
C29 C30 H30 . . 119.7
C31 C30 H30 . . 119.7
C36 C31 C32 . . 119.4(7)
C36 C31 C30 . . 122.7(7)
C32 C31 C30 . . 117.9(7)
C33 C32 C31 . . 117.7(6)
C33 C32 C27 . . 122.6(6)
C31 C32 C27 . . 119.7(6)
C34 C33 C32 . . 120.8(7)
C34 C33 H33 . . 119.6
C32 C33 H33 . . 119.6
C33 C34 C35 . . 120.8(7)
C33 C34 H34 . . 119.6
C35 C34 H34 . . 119.6
C36 C35 C34 . . 120.3(8)
C36 C35 H35 . . 119.8
C34 C35 H35 . . 119.8
C35 C36 C31 . . 121.0(7)
C35 C36 H36 . . 119.5
C31 C36 H36 . . 119.5
N1 C37 C38 . . 123.4(5)
N1 C37 H37 . . 118.3
C38 C37 H37 . . 118.3
C39 C38 C37 . . 119.0(5)
C39 C38 H38 . . 120.5
C37 C38 H38 . . 120.5
C38 C39 C40 . . 119.5(5)
C38 C39 H39 . . 120.2
C40 C39 H39 . . 120.2
C39 C40 C41 . . 117.9(5)
C39 C40 C47 . . 122.7(5)
C41 C40 C47 . . 119.4(5)
N1 C41 C40 . . 121.8(4)
N1 C41 C42 . . 119.1(4)
C40 C41 C42 . . 119.1(4)
N2 C42 C43 . . 122.4(4)
N2 C42 C41 . . 118.0(4)
C43 C42 C41 . . 119.5(4)
C44 C43 C42 . . 117.1(5)
C44 C43 C48 . . 123.6(5)
C42 C43 C48 . . 119.3(5)
C45 C44 C43 . . 120.3(5)
C45 C44 H44 . . 119.9
C43 C44 H44 . . 119.9
C44 C45 C46 . . 119.2(5)
C44 C45 H45 . . 120.4
C46 C45 H45 . . 120.4
N2 C46 C45 . . 123.6(5)
N2 C46 H46 . . 118.2
C45 C46 H46 . . 118.2
C48 C47 C40 . . 120.9(5)
C48 C47 H47 . . 119.5
C40 C47 H47 . . 119.5
C47 C48 C43 . . 121.8(5)
C47 C48 H48 . . 119.1
C43 C48 H48 . . 119.1
O7 C49 O8 . . 125.7(5)
O7 C49 C50' . . 124.1(10)
O8 C49 C50' . . 108.6(11)
O7 C49 C50 . . 112.4(8)
O8 C49 C50 . . 119.4(8)
C51 C50 C49 . . 117.8(12)
C51 C50 H50A . . 107.8
C49 C50 H50A . . 107.8
C51 C50 H50B . . 107.8
C49 C50 H50B . . 107.8
H50A C50 H50B . . 107.2
C56 C51 C52 . . 120(2)
C56 C51 C50 . . 120(2)
C52 C51 C50 . . 120.2(17)
C51 C52 C53 . . 120(3)
C51 C52 H52 . . 120.0
C53 C52 H52 . . 120.0
C54 C53 C52 . . 120(4)
C54 C53 H53 . . 120.0
C52 C53 H53 . . 120.0
C53 C54 C55 . . 118(2)
C53 C54 H54 . . 120.0
C55 C54 H54 . . 120.0
C56 C55 C60 . . 114(10)
C56 C55 C54 . . 124(10)
C60 C55 C54 . . 120(10)
C55 C56 C51 . . 117(10)
C55 C56 C57 . . 124(10)
C51 C56 C57 . . 120(6)
C58 C57 C56 . . 120(9)
C58 C57 H57 . . 120.0
C56 C57 H57 . . 120.0
C59 C58 C57 . . 120(7)
C59 C58 H58 . . 120.0
C57 C58 H58 . . 120.0
C60 C59 C58 . . 120(4)
C60 C59 H59 . . 120.0
C58 C59 H59 . . 120.0
C59 C60 C55 . . 120(10)
C59 C60 H60 . . 120.0
C55 C60 H60 . . 118.0(2)
C51' C50' C49 . . 122.3(18)
C51' C50' H50C . . 106.8
C49 C50' H50C . . 106.8
C51' C50' H50D . . 106.8
C49 C50' H50D . . 106.8
H50C C50' H50D . . 106.6
C52' C51' C56' . . 120(7)
C52' C51' C50' . . 109(8)
C56' C51' C50' . . 131(3)
C51' C52' C53' . . 120(10)
C51' C52' H52' . . 120.0
C53' C52' H52' . . 120.0
C52' C53' C54' . . 120(10)
C52' C53' H53' . . 120.0
C54' C53' H53' . . 120.0
C53' C54' C55' . . 118(2)
C53' C54' H54' . . 120.0
C55' C54' H54' . . 123.0
C60' C55' C54' . . 120(10)
C60' C55' C56' . . 114(10)
C54' C55' C56' . . 127(10)
C57' C56' C51' . . 120(4)
C57' C56' C55' . . 124(10)
C51' C56' C55' . . 116(10)
C56' C57' C58' . . 120(5)
C56' C57' H57' . . 120.0
C58' C57' H57' . . 120.0
C57' C58' C59' . . 120(5)
C57' C58' H58' . . 120.0
C59' C58' H58' . . 120.0
C60' C59' C58' . . 120(4)
C60' C59' H59' . . 120.0
C58' C59' H59' . . 120.0
C55' C60' C59' . . 122(2)
C55' C60' H60' . . 118.0(2)
C59' C60' H60' . . 120.0
O10 C61 O9 . . 121.1(6)
O10 C61 C62 . . 120.7(5)
O9 C61 C62 . . 118.2(5)
C63 C62 C61 . . 115.9(5)
C63 C62 H62A . . 108.3
C61 C62 H62A . . 108.3
C63 C62 H62B . . 108.3
C61 C62 H62B . . 108.3
H62A C62 H62B . . 107.4
C64 C63 C68 . . 118.1(7)
C64 C63 C62 . . 118.5(7)
C68 C63 C62 . . 123.3(7)
C63 C64 C65 . . 122.4(8)
C63 C64 H64 . . 118.8
C65 C64 H64 . . 118.8
C66 C65 C64 . . 119.3(9)
C66 C65 H65 . . 120.3
C64 C65 H65 . . 120.3
C65 C66 C67 . . 122.0(9)
C65 C66 H66 . . 119.0
C67 C66 H66 . . 119.0
C66 C67 C68 . . 118.7(9)
C66 C67 C72 . . 120.9(9)
C68 C67 C72 . . 120.4(9)
C69 C68 C67 . . 117.5(8)
C69 C68 C63 . . 123.2(7)
C67 C68 C63 . . 119.3(8)
C70 C69 C68 . . 120.1(9)
C70 C69 H69 . . 119.9
C68 C69 H69 . . 119.9
C71 C70 C69 . . 121.3(11)
C71 C70 H70 . . 119.3
C69 C70 H70 . . 119.3
C72 C71 C70 . . 121.7(12)
C72 C71 H71 . . 119.1
C70 C71 H71 . . 119.1
C71 C72 C67 . . 118.9(10)
C71 C72 H72 . . 120.6
C67 C72 H72 . . 120.6
O11 C73 O12 . . 122.1(5)
O11 C73 C74 . . 119.3(5)
O12 C73 C74 . . 118.6(5)
C75 C74 C73 . . 114.9(5)
C75 C74 H74A . . 108.5
C73 C74 H74A . . 108.5
C75 C74 H74B . . 108.5
C73 C74 H74B . . 108.5
H74A C74 H74B . . 107.5
C76 C75 C80 . . 118.4(6)
C76 C75 C74 . . 121.9(6)
C80 C75 C74 . . 119.6(5)
C75 C76 C77 . . 122.1(7)
C75 C76 H76 . . 119.0
C77 C76 H76 . . 119.0
C78 C77 C76 . . 118.9(7)
C78 C77 H77 . . 120.5
C76 C77 H77 . . 120.5
C77 C78 C79 . . 123.2(8)
C77 C78 H78 . . 118.4
C79 C78 H78 . . 118.4
C78 C79 C84 . . 124.8(7)
C78 C79 C80 . . 116.9(7)
C84 C79 C80 . . 118.3(7)
C81 C80 C79 . . 116.3(6)
C81 C80 C75 . . 123.3(6)
C79 C80 C75 . . 120.4(6)
C82 C81 C80 . . 123.1(6)
C82 C81 H81 . . 118.4
C80 C81 H81 . . 118.4
C81 C82 C83 . . 119.8(7)
C81 C82 H82 . . 120.1
C83 C82 H82 . . 120.1
C84 C83 C82 . . 120.1(8)
C84 C83 H83 . . 119.9
C82 C83 H83 . . 119.9
C83 C84 C79 . . 122.2(7)
C83 C84 H84 . . 118.9
C79 C84 H84 . . 118.9
N3 C85 C86 . . 123.9(6)
N3 C85 H85 . . 118.1
C86 C85 H85 . . 118.1
C87 C86 C85 . . 118.7(6)
C87 C86 H86 . . 120.7
C85 C86 H86 . . 120.7
C86 C87 C88 . . 120.2(6)
C86 C87 H87 . . 119.9
C88 C87 H87 . . 119.9
C87 C88 C89 . . 117.1(6)
C87 C88 C95 . . 124.0(5)
C89 C88 C95 . . 119.0(6)
N3 C89 C88 . . 122.5(5)
N3 C89 C90 . . 119.0(5)
C88 C89 C90 . . 118.5(5)
N4 C90 C91 . . 121.9(5)
N4 C90 C89 . . 117.6(5)
C91 C90 C89 . . 120.5(5)
C92 C91 C90 . . 117.9(5)
C92 C91 C96 . . 123.4(5)
C90 C91 C96 . . 118.8(5)
C93 C92 C91 . . 120.2(5)
C93 C92 H92 . . 119.9
C91 C92 H92 . . 119.9
C92 C93 C94 . . 118.4(6)
C92 C93 H93 . . 120.8
C94 C93 H93 . . 120.8
N4 C94 C93 . . 124.1(5)
N4 C94 H94 . . 118.0
C93 C94 H94 . . 118.0
C96 C95 C88 . . 122.0(6)
C96 C95 H95 . . 119.0
C88 C95 H95 . . 119.0
C95 C96 C91 . . 121.2(6)
C95 C96 H96 . . 119.4
C91 C96 H96 . . 119.4
O13 C97 N5 . . 124.9(11)
O13 C97 H97 . . 117.5
N5 C97 H97 . . 117.5
N5 C98 H98A . . 109.5
N5 C98 H98B . . 109.5
H98A C98 H98B . . 109.5
N5 C98 H98C . . 109.5
H98A C98 H98C . . 109.5
H98B C98 H98C . . 109.5
N5 C99 H99A . . 109.5
N5 C99 H99B . . 109.5
H99A C99 H99B . . 109.5
N5 C99 H99C . . 109.5
H99A C99 H99C . . 109.5
H99B C99 H99C . . 109.5

loop_
_geom_bond_atom_site_label_1
_geom_bond_atom_site_label_2
_geom_bond_site_symmetry_2
_geom_bond_distance
_geom_bond_publ_flag
Pr1 O3 2_575 2.431(3) y
Pr1 O1 . 2.434(3) y
Pr1 O5 . 2.448(3) y
Pr1 O2 2_575 2.474(3) y
Pr1 O6 . 2.548(4) y
Pr1 O4 . 2.574(4) y
Pr1 O3 . 2.619(4) y
Pr1 N1 . 2.667(4) y
Pr1 N2 . 2.670(4) y
Pr1 Pr1 2_575 4.0072(6) y
Pr2 O8 2_666 2.423(4) y
Pr2 O7 . 2.443(4) y
Pr2 O9 2_666 2.447(3) y
Pr2 O12 . 2.500(4) y
Pr2 O11 . 2.552(4) y
Pr2 O10 . 2.561(4) y
Pr2 N4 . 2.635(4) y
Pr2 O9 . 2.644(4) y
Pr2 N3 . 2.691(4) y
Pr2 Pr2 2_666 4.0433(6) n
N1 C37 . 1.319(6) ?
N1 C41 . 1.352(6) ?
N2 C46 . 1.315(6) ?
N2 C42 . 1.367(6) ?
N3 C85 . 1.311(7) ?
N3 C89 . 1.348(6) ?
N4 C94 . 1.322(6) ?
N4 C90 . 1.369(6) ?
N5 C97 . 1.323(9) ?
N5 C99 . 1.427(10) ?
N5 C98 . 1.454(11) ?
O1 C1 . 1.269(6) ?
O2 C1 . 1.244(6) ?
O2 Pr1 2_575 2.474(3) ?
O3 C13 . 1.272(5) ?
O3 Pr1 2_575 2.431(3) ?
O4 C13 . 1.246(6) ?
O5 C25 . 1.256(6) ?
O6 C25 . 1.252(6) ?
O7 C49 . 1.252(7) ?
O8 C49 . 1.256(7) ?
O8 Pr2 2_666 2.423(4) ?
O9 C61 . 1.261(6) ?
O9 Pr2 2_666 2.447(3) ?
O10 C61 . 1.241(6) ?
O11 C73 . 1.245(6) ?
O12 C73 . 1.258(6) ?
O13 C97 . 1.209(10) ?
C1 C2 . 1.521(7) ?
C2 C3 . 1.509(7) ?
C2 H2A . 0.9700 ?
C2 H2B . 0.9700 ?
C3 C4 . 1.363(8) ?
C3 C8 . 1.421(9) ?
C4 C5 . 1.419(9) ?
C4 H4 . 0.9300 ?
C5 C6 . 1.346(10) ?
C5 H5 . 0.9300 ?
C6 C7 . 1.382(10) ?
C6 H6 . 0.9300 ?
C7 C8 . 1.418(8) ?
C7 C12 . 1.422(11) ?
C8 C9 . 1.405(9) ?
C9 C10 . 1.388(10) ?
C9 H9 . 0.9300 ?
C10 C11 . 1.377(11) ?
C10 H10 . 0.9300 ?
C11 C12 . 1.346(11) ?
C11 H11 . 0.9300 ?
C12 H12 . 0.9300 ?
C13 C14 . 1.504(7) ?
C14 C15 . 1.494(7) ?
C14 H14A . 0.9700 ?
C14 H14B . 0.9700 ?
C15 C16 . 1.356(8) ?
C15 C20 . 1.418(8) ?
C16 C17 . 1.425(9) ?
C16 H16 . 0.9300 ?
C17 C18 . 1.323(10) ?
C17 H17 . 0.9300 ?
C18 C19 . 1.378(10) ?
C18 H18 . 0.9300 ?
C19 C20 . 1.423(9) ?
C19 C24 . 1.424(10) ?
C20 C21 . 1.416(9) ?
C21 C22 . 1.361(10) ?
C21 H21 . 0.9300 ?
C22 C23 . 1.405(12) ?
C22 H22 . 0.9300 ?
C23 C24 . 1.330(12) ?
C23 H23 . 0.9300 ?
C24 H24 . 0.9300 ?
C25 C26 . 1.500(7) ?
C26 C27 . 1.493(8) ?
C26 H26A . 0.9700 ?
C26 H26B . 0.9700 ?
C27 C28 . 1.348(8) ?
C27 C32 . 1.420(8) ?
C28 C29 . 1.389(10) ?
C28 H28 . 0.9300 ?
C29 C30 . 1.357(10) ?
C29 H29 . 0.9300 ?
C30 C31 . 1.419(10) ?
C30 H30 . 0.9300 ?
C31 C36 . 1.403(10) ?
C31 C32 . 1.417(8) ?
C32 C33 . 1.408(8) ?
C33 C34 . 1.364(9) ?
C33 H33 . 0.9300 ?
C34 C35 . 1.384(10) ?
C34 H34 . 0.9300 ?
C35 C36 . 1.344(10) ?
C35 H35 . 0.9300 ?
C36 H36 . 0.9300 ?
C37 C38 . 1.395(7) ?
C37 H37 . 0.9300 ?
C38 C39 . 1.362(7) ?
C38 H38 . 0.9300 ?
C39 C40 . 1.396(7) ?
C39 H39 . 0.9300 ?
C40 C41 . 1.417(6) ?
C40 C47 . 1.431(7) ?
C41 C42 . 1.431(6) ?
C42 C43 . 1.404(7) ?
C43 C44 . 1.401(7) ?
C43 C48 . 1.429(7) ?
C44 C45 . 1.339(8) ?
C44 H44 . 0.9300 ?
C45 C46 . 1.395(8) ?
C45 H45 . 0.9300 ?
C46 H46 . 0.9300 ?
C47 C48 . 1.324(7) ?
C47 H47 . 0.9300 ?
C48 H48 . 0.9300 ?
C49 C50' . 1.52(2) ?
C49 C50 . 1.529(16) ?
C50 C51 . 1.52(2) ?
C50 H50A . 0.9700 ?
C50 H50B . 0.9700 ?
C51 C56 . 1.39(4) ?
C51 C52 . 1.39(5) ?
C52 C53 . 1.39(7) ?
C52 H52 . 0.9300 ?
C53 C54 . 1.39(6) ?
C53 H53 . 0.9300 ?
C54 C55 . 1.4(6) ?
C54 H54 . 0.9300 ?
C55 C56 . 1.4(4) ?
C55 C60 . 1.4(6) ?
C56 C57 . 1.39(10) ?
C57 C58 . 1.39(14) ?
C57 H57 . 0.9300 ?
C58 C59 . 1.39(7) ?
C58 H58 . 0.9300 ?
C59 C60 . 1.39(10) ?
C59 H59 . 0.9300 ?
C60 H60 . 0.9300 ?
C50' C51' . 1.51(4) ?
C50' H50C . 0.9700 ?
C50' H50D . 0.9700 ?
C51' C52' . 1.39(13) ?
C51' C56' . 1.39(5) ?
C52' C53' . 1.39(18) ?
C52' H52' . 0.9300 ?
C53' C54' . 1.39(8) ?
C53' H53' . 0.9300 ?
C54' C55' . 1.4(9) ?
C54' H54' . 0.9300 ?
C55' C60' . 1.4(7) ?
C55' C56' . 1.4(5) ?
C56' C57' . 1.39(6) ?
C57' C58' . 1.39(9) ?
C57' H57' . 0.9300 ?
C58' C59' . 1.39(8) ?
C58' H58' . 0.9300 ?
C59' C60' . 1.39(4) ?
C59' H59' . 0.9300 ?
C60' H60' . 0.9300 ?
C61 C62 . 1.519(8) ?
C62 C63 . 1.504(8) ?
C62 H62A . 0.9700 ?
C62 H62B . 0.9700 ?
C63 C64 . 1.351(9) ?
C63 C68 . 1.436(10) ?
C64 C65 . 1.411(11) ?
C64 H64 . 0.9300 ?
C65 C66 . 1.335(12) ?
C65 H65 . 0.9300 ?
C66 C67 . 1.395(12) ?
C66 H66 . 0.9300 ?
C67 C68 . 1.416(10) ?
C67 C72 . 1.447(12) ?
C68 C69 . 1.398(11) ?
C69 C70 . 1.393(12) ?
C69 H69 . 0.9300 ?
C70 C71 . 1.369(13) ?
C70 H70 . 0.9300 ?
C71 C72 . 1.330(13) ?
C71 H71 . 0.9300 ?
C72 H72 . 0.9300 ?
C73 C74 . 1.519(8) ?
C74 C75 . 1.505(8) ?
C74 H74A . 0.9700 ?
C74 H74B . 0.9700 ?
C75 C76 . 1.354(8) ?
C75 C80 . 1.428(8) ?
C76 C77 . 1.415(10) ?
C76 H76 . 0.9300 ?
C77 C78 . 1.341(10) ?
C77 H77 . 0.9300 ?
C78 C79 . 1.401(10) ?
C78 H78 . 0.9300 ?
C79 C84 . 1.422(10) ?
C79 C80 . 1.427(8) ?
C80 C81 . 1.404(8) ?
C81 C82 . 1.360(8) ?
C81 H81 . 0.9300 ?
C82 C83 . 1.380(10) ?
C82 H82 . 0.9300 ?
C83 C84 . 1.333(10) ?
C83 H83 . 0.9300 ?
C84 H84 . 0.9300 ?
C85 C86 . 1.399(8) ?
C85 H85 . 0.9300 ?
C86 C87 . 1.348(9) ?
C86 H86 . 0.9300 ?
C87 C88 . 1.389(8) ?
C87 H87 . 0.9300 ?
C88 C89 . 1.420(7) ?
C88 C95 . 1.435(8) ?
C89 C90 . 1.432(7) ?
C90 C91 . 1.411(7) ?
C91 C92 . 1.398(8) ?
C91 C96 . 1.432(8) ?
C92 C93 . 1.359(8) ?
C92 H92 . 0.9300 ?
C93 C94 . 1.399(7) ?
C93 H93 . 0.9300 ?
C94 H94 . 0.9300 ?
C95 C96 . 1.323(8) ?
C95 H95 . 0.9300 ?
C96 H96 . 0.9300 ?
C97 H97 . 0.9300 ?
C98 H98A . 0.9600 ?
C98 H98B . 0.9600 ?
C98 H98C . 0.9600 ?
C99 H99A . 0.9600 ?
C99 H99B . 0.9600 ?
C99 H99C . 0.9600 ?

loop_
_geom_hbond_atom_site_label_D
_geom_hbond_atom_site_label_H
_geom_hbond_atom_site_label_A
_geom_hbond_site_symmetry_A
_geom_hbond_distance_DH
_geom_hbond_distance_HA
_geom_hbond_distance_DA
_geom_hbond_angle_DHA
C26 H26B O13 2_576 0.97 2.36 3.311(9) 168.0
C46 H46 O1 . 0.93 2.40 3.081(7) 130.2
C47 H47 O4 2_675 0.93 2.59 3.377(6) 143.3
C85 H85 O8 2_666 0.93 2.47 3.149(7) 130.0
C92 H92 O10 2_766 0.93 2.55 3.442(7) 160.3
C98 H98A O13 . 0.96 2.37 2.774(12) 104.7
C86 H86 Cg 2_666 0.93 2.87 3.706(12) 150.8

loop_
_geom_torsion_atom_site_label_1
_geom_torsion_atom_site_label_2
_geom_torsion_atom_site_label_3
_geom_torsion_atom_site_label_4
_geom_torsion_site_symmetry_1
_geom_torsion_site_symmetry_4
_geom_torsion
O3 Pr1 N1 C37 2_575 . -28.8(5)
O1 Pr1 N1 C37 . . -173.0(4)
O5 Pr1 N1 C37 . . -47.6(4)
O2 Pr1 N1 C37 2_575 . 28.4(4)
O6 Pr1 N1 C37 . . -100.8(4)
O4 Pr1 N1 C37 . . 110.6(4)
O3 Pr1 N1 C37 . . 87.9(4)
N2 Pr1 N1 C37 . . -178.7(4)
Pr1 Pr1 N1 C37 2_575 . 47.3(5)
O3 Pr1 N1 C41 2_575 . 150.1(3)
O1 Pr1 N1 C41 . . 5.9(5)
O5 Pr1 N1 C41 . . 131.3(4)
O2 Pr1 N1 C41 2_575 . -152.8(4)
O6 Pr1 N1 C41 . . 78.1(4)
O4 Pr1 N1 C41 . . -70.5(4)
O3 Pr1 N1 C41 . . -93.2(4)
N2 Pr1 N1 C41 . . 0.1(3)
Pr1 Pr1 N1 C41 2_575 . -133.8(3)
O3 Pr1 N2 C46 2_575 . 33.8(6)
O1 Pr1 N2 C46 . . 5.7(4)
O5 Pr1 N2 C46 . . 131.3(4)
O2 Pr1 N2 C46 2_575 . -138.7(4)
O6 Pr1 N2 C46 . . 96.1(5)
O4 Pr1 N2 C46 . . -87.3(5)
O3 Pr1 N2 C46 . . -57.1(5)
N1 Pr1 N2 C46 . . -178.2(5)
Pr1 Pr1 N2 C46 2_575 . -28.3(5)
O3 Pr1 N2 C42 2_575 . -148.1(3)
O1 Pr1 N2 C42 . . -176.2(4)
O5 Pr1 N2 C42 . . -50.6(4)
O2 Pr1 N2 C42 2_575 . 39.4(5)
O6 Pr1 N2 C42 . . -85.8(4)
O4 Pr1 N2 C42 . . 90.8(4)
O3 Pr1 N2 C42 . . 121.1(4)
N1 Pr1 N2 C42 . . -0.1(4)
Pr1 Pr1 N2 C42 2_575 . 149.8(3)
O8 Pr2 N3 C85 2_666 . 3.0(5)
O7 Pr2 N3 C85 . . -142.9(5)
O9 Pr2 N3 C85 2_666 . 29.7(6)
O12 Pr2 N3 C85 . . 85.9(5)
O11 Pr2 N3 C85 . . 124.9(5)
O10 Pr2 N3 C85 . . -92.3(5)
N4 Pr2 N3 C85 . . 179.7(5)
O9 Pr2 N3 C85 . . -59.9(5)
Pr2 Pr2 N3 C85 2_666 . -33.7(5)
O8 Pr2 N3 C89 2_666 . -178.1(4)
O7 Pr2 N3 C89 . . 36.0(5)
O9 Pr2 N3 C89 2_666 . -151.4(4)
O12 Pr2 N3 C89 . . -95.2(4)
O11 Pr2 N3 C89 . . -56.2(4)
O10 Pr2 N3 C89 . . 86.6(4)
N4 Pr2 N3 C89 . . -1.4(4)
O9 Pr2 N3 C89 . . 119.0(4)
Pr2 Pr2 N3 C89 2_666 . 145.2(4)
O8 Pr2 N4 C94 2_666 . -173.4(4)
O7 Pr2 N4 C94 . . 27.1(4)
O9 Pr2 N4 C94 2_666 . -23.2(5)
O12 Pr2 N4 C94 . . -103.2(4)
O11 Pr2 N4 C94 . . -52.9(4)
O10 Pr2 N4 C94 . . 109.0(4)
O9 Pr2 N4 C94 . . 89.6(4)
N3 Pr2 N4 C94 . . -178.3(5)
Pr2 Pr2 N4 C94 2_666 . 49.4(5)
O8 Pr2 N4 C90 2_666 . 6.6(5)
O7 Pr2 N4 C90 . . -153.0(4)
O9 Pr2 N4 C90 2_666 . 156.8(4)
O12 Pr2 N4 C90 . . 76.7(4)
O11 Pr2 N4 C90 . . 127.1(4)
O10 Pr2 N4 C90 . . -71.0(4)
O9 Pr2 N4 C90 . . -90.4(4)
N3 Pr2 N4 C90 . . 1.7(4)
Pr2 Pr2 N4 C90 2_666 . -130.6(4)
O3 Pr1 O1 C1 2_575 . 36.5(6)
O5 Pr1 O1 C1 . . 91.7(6)
O2 Pr1 O1 C1 2_575 . -16.0(7)
O6 Pr1 O1 C1 . . 126.1(6)
O4 Pr1 O1 C1 . . -90.8(6)
O3 Pr1 O1 C1 . . -43.4(6)
N1 Pr1 O1 C1 . . -164.5(5)
N2 Pr1 O1 C1 . . -159.4(6)
Pr1 Pr1 O1 C1 2_575 . -4.7(6)
O3 Pr1 O3 C13 2_575 . -178.1(3)
O1 Pr1 O3 C13 . . -100.6(3)
O5 Pr1 O3 C13 . . 135.3(3)
O2 Pr1 O3 C13 2_575 . 99.0(3)
O6 Pr1 O3 C13 . . -125.3(3)
O4 Pr1 O3 C13 . . 4.8(3)
N1 Pr1 O3 C13 . . 34.7(3)
N2 Pr1 O3 C13 . . -33.2(3)
Pr1 Pr1 O3 C13 2_575 . -178.1(3)
O3 Pr1 O3 Pr1 2_575 2_575 0.000(2)
O1 Pr1 O3 Pr1 . 2_575 77.49(13)
O5 Pr1 O3 Pr1 . 2_575 -46.5(2)
O2 Pr1 O3 Pr1 2_575 2_575 -82.84(13)
O6 Pr1 O3 Pr1 . 2_575 52.8(3)
O4 Pr1 O3 Pr1 . 2_575 -177.09(19)
N1 Pr1 O3 Pr1 . 2_575 -147.14(12)
N2 Pr1 O3 Pr1 . 2_575 144.95(12)
O3 Pr1 O4 C13 2_575 . -8.3(3)
O1 Pr1 O4 C13 . . 59.8(3)
O5 Pr1 O4 C13 . . -123.7(3)
O2 Pr1 O4 C13 2_575 . -77.7(3)
O6 Pr1 O4 C13 . . 141.8(3)
O3 Pr1 O4 C13 . . -4.9(3)
N1 Pr1 O4 C13 . . -160.6(3)
N2 Pr1 O4 C13 . . 136.4(3)
Pr1 Pr1 O4 C13 2_575 . -6.6(3)
O3 Pr1 O5 C25 2_575 . 104.9(3)
O1 Pr1 O5 C25 . . 50.3(3)
O2 Pr1 O5 C25 2_575 . -173.0(3)
O6 Pr1 O5 C25 . . 4.5(3)
O4 Pr1 O5 C25 . . -125.3(3)
O3 Pr1 O5 C25 . . 151.4(3)
N1 Pr1 O5 C25 . . -86.4(3)
N2 Pr1 O5 C25 . . -40.5(3)
Pr1 Pr1 O5 C25 2_575 . 124.6(3)
O3 Pr1 O6 C25 2_575 . -76.4(3)
O1 Pr1 O6 C25 . . -149.8(3)
O5 Pr1 O6 C25 . . -4.5(3)
O2 Pr1 O6 C25 2_575 . -1.4(3)
O4 Pr1 O6 C25 . . 127.8(3)
O3 Pr1 O6 C25 . . -126.7(3)
N1 Pr1 O6 C25 . . 69.7(3)
N2 Pr1 O6 C25 . . 133.0(3)
Pr1 Pr1 O6 C25 2_575 . -91.9(3)
O8 Pr2 O7 C49 2_666 . 33.4(6)
O9 Pr2 O7 C49 2_666 . -14.4(5)
O12 Pr2 O7 C49 . . -87.5(5)
O11 Pr2 O7 C49 . . -93.2(5)
O10 Pr2 O7 C49 . . 114.5(5)
N4 Pr2 O7 C49 . . -165.7(5)
O9 Pr2 O7 C49 . . 64.2(5)
N3 Pr2 O7 C49 . . 161.7(5)
Pr2 Pr2 O7 C49 2_666 . 26.5(5)
O8 Pr2 O9 C61 2_666 . -109.0(3)
O7 Pr2 O9 C61 . . 93.6(3)
O9 Pr2 O9 C61 2_666 . 171.8(4)
O12 Pr2 O9 C61 . . -129.1(3)
O11 Pr2 O9 C61 . . 132.5(3)
O10 Pr2 O9 C61 . . 1.4(3)
N4 Pr2 O9 C61 . . 26.9(3)
N3 Pr2 O9 C61 . . -39.9(3)
Pr2 Pr2 O9 C61 2_666 . 171.8(4)
O8 Pr2 O9 Pr2 2_666 2_666 79.22(14)
O7 Pr2 O9 Pr2 . 2_666 -78.21(14)
O9 Pr2 O9 Pr2 2_666 2_666 0.0
O12 Pr2 O9 Pr2 . 2_666 59.1(2)
O11 Pr2 O9 Pr2 . 2_666 -39.3(2)
O10 Pr2 O9 Pr2 . 2_666 -170.4(2)
N4 Pr2 O9 Pr2 . 2_666 -144.95(13)
N3 Pr2 O9 Pr2 . 2_666 148.24(13)
O8 Pr2 O10 C61 2_666 . 59.5(3)
O7 Pr2 O10 C61 . . -76.9(3)
O9 Pr2 O10 C61 2_666 . -12.6(4)
O12 Pr2 O10 C61 . . 133.2(3)
O11 Pr2 O10 C61 . . -129.5(3)
N4 Pr2 O10 C61 . . -160.3(4)
O9 Pr2 O10 C61 . . -1.4(3)
N3 Pr2 O10 C61 . . 136.2(4)
Pr2 Pr2 O10 C61 2_666 . -7.0(3)
O8 Pr2 O11 C73 2_666 . 38.0(3)
O7 Pr2 O11 C73 . . 175.6(3)
O9 Pr2 O11 C73 2_666 . 98.7(3)
O12 Pr2 O11 C73 . . 1.2(3)
O10 Pr2 O11 C73 . . -131.2(3)
N4 Pr2 O11 C73 . . -99.2(3)
O9 Pr2 O11 C73 . . 137.7(3)
N3 Pr2 O11 C73 . . -49.9(3)
Pr2 Pr2 O11 C73 2_666 . 114.1(3)
O8 Pr2 O12 C73 2_666 . -150.9(3)
O7 Pr2 O12 C73 . . -8.4(4)
O9 Pr2 O12 C73 2_666 . -75.9(3)
O11 Pr2 O12 C73 . . -1.2(3)
O10 Pr2 O12 C73 . . 132.1(3)
N4 Pr2 O12 C73 . . 67.8(3)
O9 Pr2 O12 C73 . . -131.9(3)
N3 Pr2 O12 C73 . . 129.2(3)
Pr2 Pr2 O12 C73 2_666 . -96.0(3)
Pr1 O2 C1 O1 2_575 . 27.5(8)
Pr1 O2 C1 C2 2_575 . -152.5(4)
Pr1 O1 C1 O2 . . -9.6(10)
Pr1 O1 C1 C2 . . 170.3(4)
O2 C1 C2 C3 . . -10.1(9)
O1 C1 C2 C3 . . 169.9(6)
C1 C2 C3 C4 . . -104.1(6)
C1 C2 C3 C8 . . 78.0(7)
C8 C3 C4 C5 . . -1.8(8)
C2 C3 C4 C5 . . -179.8(5)
C3 C4 C5 C6 . . 0.8(9)
C4 C5 C6 C7 . . -0.3(10)
C5 C6 C7 C8 . . 0.8(10)
C5 C6 C7 C12 . . 179.1(7)
C6 C7 C8 C9 . . 178.8(6)
C12 C7 C8 C9 . . 0.5(8)
C6 C7 C8 C3 . . -1.8(8)
C12 C7 C8 C3 . . 179.9(6)
C4 C3 C8 C9 . . -178.3(5)
C2 C3 C8 C9 . . -0.4(8)
C4 C3 C8 C7 . . 2.3(8)
C2 C3 C8 C7 . . -179.8(5)
C7 C8 C9 C10 . . -0.5(9)
C3 C8 C9 C10 . . -179.9(6)
C8 C9 C10 C11 . . 1.6(11)
C9 C10 C11 C12 . . -2.8(12)
C10 C11 C12 C7 . . 2.8(12)
C6 C7 C12 C11 . . -179.9(7)
C8 C7 C12 C11 . . -1.6(10)
Pr1 O4 C13 O3 . . 9.0(5)
Pr1 O4 C13 C14 . . -171.7(4)
Pr1 O3 C13 O4 2_575 . 177.0(7)
Pr1 O3 C13 O4 . . -8.8(5)
Pr1 O3 C13 C14 2_575 . -2.3(13)
Pr1 O3 C13 C14 . . 171.9(4)
O4 C13 C14 C15 . . 10.8(8)
O3 C13 C14 C15 . . -169.9(5)
C13 C14 C15 C16 . . -106.3(7)
C13 C14 C15 C20 . . 73.4(7)
C20 C15 C16 C17 . . -0.2(10)
C14 C15 C16 C17 . . 179.5(6)
C15 C16 C17 C18 . . -0.9(12)
C16 C17 C18 C19 . . 2.3(14)
C17 C18 C19 C20 . . -2.3(13)
C17 C18 C19 C24 . . 178.1(8)
C16 C15 C20 C21 . . -178.2(6)
C14 C15 C20 C21 . . 2.0(9)
C16 C15 C20 C19 . . 0.1(9)
C14 C15 C20 C19 . . -179.6(6)
C18 C19 C20 C21 . . 179.5(7)
C24 C19 C20 C21 . . -1.0(10)
C18 C19 C20 C15 . . 1.1(10)
C24 C19 C20 C15 . . -179.4(7)
C15 C20 C21 C22 . . 176.0(8)
C19 C20 C21 C22 . . -2.4(11)
C20 C21 C22 C23 . . 3.4(14)
C21 C22 C23 C24 . . -1.0(17)
C22 C23 C24 C19 . . -2.4(16)
C18 C19 C24 C23 . . -177.2(9)
C20 C19 C24 C23 . . 3.3(13)
Pr1 O6 C25 O5 . . 8.0(5)
Pr1 O6 C25 C26 . . -170.1(5)
Pr1 O5 C25 O6 . . -8.4(5)
Pr1 O5 C25 C26 . . 169.9(4)
O6 C25 C26 C27 . . 4.2(9)
O5 C25 C26 C27 . . -174.0(5)
C25 C26 C27 C28 . . -106.8(7)
C25 C26 C27 C32 . . 77.2(8)
C32 C27 C28 C29 . . -1.4(11)
C26 C27 C28 C29 . . -177.6(7)
C27 C28 C29 C30 . . 1.9(13)
C28 C29 C30 C31 . . -0.4(14)
C29 C30 C31 C36 . . 178.2(8)
C29 C30 C31 C32 . . -1.5(12)
C36 C31 C32 C33 . . 0.6(9)
C30 C31 C32 C33 . . -179.7(6)
C36 C31 C32 C27 . . -177.8(6)
C30 C31 C32 C27 . . 1.9(9)
C28 C27 C32 C33 . . -178.8(6)
C26 C27 C32 C33 . . -2.9(9)
C28 C27 C32 C31 . . -0.5(9)
C26 C27 C32 C31 . . 175.4(5)
C31 C32 C33 C34 . . -0.4(9)
C27 C32 C33 C34 . . 177.9(6)
C32 C33 C34 C35 . . -0.3(10)
C33 C34 C35 C36 . . 0.7(12)
C34 C35 C36 C31 . . -0.5(12)
C32 C31 C36 C35 . . -0.2(11)
C30 C31 C36 C35 . . -179.8(8)
C41 N1 C37 C38 . . 0.7(8)
Pr1 N1 C37 C38 . . 179.6(4)
N1 C37 C38 C39 . . -0.2(9)
C37 C38 C39 C40 . . -0.1(9)
C38 C39 C40 C41 . . -0.1(8)
C38 C39 C40 C47 . . 179.4(6)
C37 N1 C41 C40 . . -1.0(8)
Pr1 N1 C41 C40 . . -179.8(4)
C37 N1 C41 C42 . . 178.7(5)
Pr1 N1 C41 C42 . . -0.2(6)
C39 C40 C41 N1 . . 0.7(8)
C47 C40 C41 N1 . . -178.8(5)
C39 C40 C41 C42 . . -179.0(5)
C47 C40 C41 C42 . . 1.5(8)
C46 N2 C42 C43 . . -1.5(8)
Pr1 N2 C42 C43 . . -179.7(4)
C46 N2 C42 C41 . . 178.3(5)
Pr1 N2 C42 C41 . . 0.1(6)
N1 C41 C42 N2 . . 0.1(7)
C40 C41 C42 N2 . . 179.8(5)
N1 C41 C42 C43 . . 179.9(5)
C40 C41 C42 C43 . . -0.5(8)
N2 C42 C43 C44 . . 0.7(9)
C41 C42 C43 C44 . . -179.0(5)
N2 C42 C43 C48 . . 178.5(5)
C41 C42 C43 C48 . . -1.2(8)
C42 C43 C44 C45 . . 1.0(10)
C48 C43 C44 C45 . . -176.7(6)
C43 C44 C45 C46 . . -1.9(11)
C42 N2 C46 C45 . . 0.6(9)
Pr1 N2 C46 C45 . . 178.8(5)
C44 C45 C46 N2 . . 1.1(11)
C39 C40 C47 C48 . . 179.7(6)
C41 C40 C47 C48 . . -0.8(9)
C40 C47 C48 C43 . . -1.0(10)
C44 C43 C48 C47 . . 179.7(6)
C42 C43 C48 C47 . . 2.0(9)
Pr2 O7 C49 O8 . . -48.1(9)
Pr2 O7 C49 C50' . . 148.0(14)
Pr2 O7 C49 C50 . . 113.9(8)
Pr2 O8 C49 O7 2_666 . 39.4(11)
Pr2 O8 C49 C50' 2_666 . -154.7(12)
Pr2 O8 C49 C50 2_666 . -121.5(9)
O7 C49 C50 C51 . . 36.0(16)
O8 C49 C50 C51 . . -160.8(11)
C50' C49 C50 C51 . . -83(3)
C49 C50 C51 C56 . . 75.7(19)
C49 C50 C51 C52 . . -106(2)
C56 C51 C52 C53 . . 0(4)
C50 C51 C52 C53 . . -179(3)
C51 C52 C53 C54 . . 0(5)
C52 C53 C54 C55 . . 0E1(2)
C53 C54 C55 C56 . . -10(11)
C53 C54 C55 C60 . . -18E1(2)
C60 C55 C56 C51 . . 18E1(2)
C54 C55 C56 C51 . . 10(9)
C60 C55 C56 C57 . . -9(10)
C54 C55 C56 C57 . . -17E1(2)
C52 C51 C56 C55 . . -0E1(2)
C50 C51 C56 C55 . . 18E1(2)
C52 C51 C56 C57 . . 180(6)
C50 C51 C56 C57 . . -1(6)
C55 C56 C57 C58 . . 1E1(2)
C51 C56 C57 C58 . . -180(6)
C56 C57 C58 C59 . . 0(13)
C57 C58 C59 C60 . . 0(9)
C58 C59 C60 C55 . . -1E1(2)
C56 C55 C60 C59 . . 8(7)
C54 C55 C60 C59 . . 18E1(2)
O7 C49 C50' C51' . . 22(3)
O8 C49 C50' C51' . . -145(3)
C50 C49 C50' C51' . . 99(4)
C49 C50' C51' C52' . . 108(7)
C49 C50' C51' C56' . . -74(4)
C56' C51' C52' C53' . . 0(15)
C50' C51' C52' C53' . . 179(9)
C51' C52' C53' C54' . . 0(18)
C52' C53' C54' C55' . . -2(2)
C53' C54' C55' C60' . . 178(2)
C53' C54' C55' C56' . . 4(4)
C52' C51' C56' C57' . . -180(8)
C50' C51' C56' C57' . . 2(5)
C52' C51' C56' C55' . . 2(2)
C50' C51' C56' C55' . . -176(2)
C60' C55' C56' C57' . . 3(3)
C54' C55' C56' C57' . . 178(2)
C60' C55' C56' C51' . . 18E1(3)
C54' C55' C56' C51' . . -4(4)
C51' C56' C57' C58' . . 180(4)
C55' C56' C57' C58' . . -2(2)
C56' C57' C58' C59' . . 0(6)
C57' C58' C59' C60' . . 0(6)
C54' C55' C60' C59' . . 18E1(3)
C56' C55' C60' C59' . . -3(3)
C58' C59' C60' C55' . . 2(2)
Pr2 O10 C61 O9 . . 2.7(6)
Pr2 O10 C61 C62 . . -179.9(5)
Pr2 O9 C61 O10 2_666 . 152.9(8)
Pr2 O9 C61 O10 . . -2.6(6)
Pr2 O9 C61 C62 2_666 . -24.6(14)
Pr2 O9 C61 C62 . . 179.9(5)
O10 C61 C62 C63 . . 45.5(9)
O9 C61 C62 C63 . . -137.0(6)
C61 C62 C63 C64 . . -77.8(8)
C61 C62 C63 C68 . . 105.0(8)
C68 C63 C64 C65 . . -2.1(12)
C62 C63 C64 C65 . . -179.3(7)
C63 C64 C65 C66 . . 0.9(14)
C64 C65 C66 C67 . . 2.4(15)
C65 C66 C67 C68 . . -4.3(14)
C65 C66 C67 C72 . . 175.9(9)
C66 C67 C68 C69 . . -179.0(8)
C72 C67 C68 C69 . . 0.7(11)
C66 C67 C68 C63 . . 3.0(11)
C72 C67 C68 C63 . . -177.2(7)
C64 C63 C68 C69 . . -177.8(7)
C62 C63 C68 C69 . . -0.6(11)
C64 C63 C68 C67 . . 0.1(11)
C62 C63 C68 C67 . . 177.2(6)
C67 C68 C69 C70 . . 0.2(12)
C63 C68 C69 C70 . . 178.0(8)
C68 C69 C70 C71 . . 0.6(15)
C69 C70 C71 C72 . . -2.4(18)
C70 C71 C72 C67 . . 3.3(17)
C66 C67 C72 C71 . . 177.3(9)
C68 C67 C72 C71 . . -2.5(14)
Pr2 O11 C73 O12 . . -2.3(5)
Pr2 O11 C73 C74 . . 178.6(4)
Pr2 O12 C73 O11 . . 2.3(5)
Pr2 O12 C73 C74 . . -178.5(4)
O11 C73 C74 C75 . . -46.9(8)
O12 C73 C74 C75 . . 133.9(6)
C73 C74 C75 C76 . . 114.1(7)
C73 C74 C75 C80 . . -68.5(8)
C80 C75 C76 C77 . . -0.4(11)
C74 C75 C76 C77 . . 177.0(7)
C75 C76 C77 C78 . . -2.0(13)
C76 C77 C78 C79 . . 2.0(14)
C77 C78 C79 C84 . . -179.5(8)
C77 C78 C79 C80 . . 0.3(12)
C78 C79 C80 C81 . . 177.1(6)
C84 C79 C80 C81 . . -3.0(10)
C78 C79 C80 C75 . . -2.7(10)
C84 C79 C80 C75 . . 177.1(6)
C76 C75 C80 C81 . . -177.1(6)
C74 C75 C80 C81 . . 5.4(9)
C76 C75 C80 C79 . . 2.7(10)
C74 C75 C80 C79 . . -174.7(6)
C79 C80 C81 C82 . . 1.9(10)
C75 C80 C81 C82 . . -178.2(6)
C80 C81 C82 C83 . . 0.9(11)
C81 C82 C83 C84 . . -2.6(12)
C82 C83 C84 C79 . . 1.4(13)
C78 C79 C84 C83 . . -178.7(8)
C80 C79 C84 C83 . . 1.5(12)
C89 N3 C85 C86 . . 0.5(10)
Pr2 N3 C85 C86 . . 179.5(5)
N3 C85 C86 C87 . . -0.7(11)
C85 C86 C87 C88 . . -0.1(11)
C86 C87 C88 C89 . . 1.0(10)
C86 C87 C88 C95 . . -179.2(7)
C85 N3 C89 C88 . . 0.4(9)
Pr2 N3 C89 C88 . . -178.5(4)
C85 N3 C89 C90 . . -180.0(6)
Pr2 N3 C89 C90 . . 1.1(7)
C87 C88 C89 N3 . . -1.1(9)
C95 C88 C89 N3 . . 179.0(6)
C87 C88 C89 C90 . . 179.3(6)
C95 C88 C89 C90 . . -0.6(9)
C94 N4 C90 C91 . . -2.9(8)
Pr2 N4 C90 C91 . . 177.2(4)
C94 N4 C90 C89 . . 178.1(5)
Pr2 N4 C90 C89 . . -1.9(7)
N3 C89 C90 N4 . . 0.5(8)
C88 C89 C90 N4 . . -179.9(5)
N3 C89 C90 C91 . . -178.6(5)
C88 C89 C90 C91 . . 1.0(9)
N4 C90 C91 C92 . . 1.6(9)
C89 C90 C91 C92 . . -179.3(6)
N4 C90 C91 C96 . . -179.4(5)
C89 C90 C91 C96 . . -0.3(9)
C90 C91 C92 C93 . . 0.8(9)
C96 C91 C92 C93 . . -178.1(6)
C91 C92 C93 C94 . . -1.8(10)
C90 N4 C94 C93 . . 1.8(9)
Pr2 N4 C94 C93 . . -178.3(5)
C92 C93 C94 N4 . . 0.6(10)
C87 C88 C95 C96 . . 179.6(7)
C89 C88 C95 C96 . . -0.6(10)
C88 C95 C96 C91 . . 1.4(11)
C92 C91 C96 C95 . . 178.0(6)
C90 C91 C96 C95 . . -0.9(10)
C99 N5 C97 O13 . . 178.5(9)
C98 N5 C97 O13 . . -1.8(14)
